data_4338689
loop_
_publ_author_name
'Casti\~neiras, Alfonso'
'Pedrido, Rosa'

_publ_section_title
;
 Factors involved in the nuclearity of silver thiosemicarbazone clusters:
 cocrystallization of two different sized tetranuclear silver(I) clusters
 derived from a phosphinothiosemicarbazone ligand.
;
_journal_issue 13
_journal_name_full 'Inorganic chemistry'
_journal_page_first 5534
_journal_page_last 5536
_journal_paper_doi 10.1021/ic800178v
_journal_volume 47
_journal_year 2008
_chemical_formula_moiety 'C104 H84 Ag4 N12 P4 S4, 4(C H4 O)'
_chemical_formula_sum 'C108 H100 Ag4 N12 O4 P4 S4'
_chemical_formula_weight 2313.60
_chemical_name_systematic
; 
 ? 
;
_space_group_IT_number 2
_symmetry_cell_setting triclinic
_symmetry_space_group_name_Hall '-P 1'
_symmetry_space_group_name_H-M 'P -1'
_atom_sites_solution_hydrogens mixed
_atom_sites_solution_primary direct
_atom_sites_solution_secondary difmap
_audit_creation_method SHELXL-97
_cell_angle_alpha 87.1550(10)
_cell_angle_beta 86.7750(10)
_cell_angle_gamma 78.7520(10)
_cell_formula_units_Z 2
_cell_length_a 14.4071(3)
_cell_length_b 16.1237(3)
_cell_length_c 22.0432(5)
_cell_measurement_reflns_used 9474
_cell_measurement_temperature 100(2)
_cell_measurement_theta_max 28.279
_cell_measurement_theta_min 2.2875
_cell_volume 5010.32(18)
_computing_cell_refinement 'APEX2 Software (Bruker, 2005)'
_computing_data_collection 'APEX2 Software (Bruker, 2005)'
_computing_data_reduction 'APEX2 Software (Bruker, 2005)'
_computing_molecular_graphics 'PLATON (Spek, 2004)'
_computing_publication_material 'SHELXL-97 (Sheldrick, 1997)'
_computing_structure_refinement 'SHELXL-97 (Sheldrick, 1997)'
_computing_structure_solution 'SHELXS-97 (Sheldrick, 1990)'
_diffrn_ambient_temperature 100(2)
_diffrn_measured_fraction_theta_full 0.993
_diffrn_measured_fraction_theta_max 0.993
_diffrn_measurement_device_type 'Bruker X8 KappaAPEXII'
_diffrn_measurement_method 'omega and phi scans'
_diffrn_radiation_monochromator graphite
_diffrn_radiation_source 'fine-focus sealed tube'
_diffrn_radiation_type MoK\a
_diffrn_radiation_wavelength 0.71073
_diffrn_reflns_av_R_equivalents 0.0310
_diffrn_reflns_av_sigmaI/netI 0.0317
_diffrn_reflns_limit_h_max 19
_diffrn_reflns_limit_h_min -19
_diffrn_reflns_limit_k_max 21
_diffrn_reflns_limit_k_min -21
_diffrn_reflns_limit_l_max 29
_diffrn_reflns_limit_l_min 0
_diffrn_reflns_number 165941
_diffrn_reflns_theta_full 28.39
_diffrn_reflns_theta_max 28.39
_diffrn_reflns_theta_min 1.29
_diffrn_standards_decay_% 0
_exptl_absorpt_coefficient_mu 0.977
_exptl_absorpt_correction_T_max 0.9259
_exptl_absorpt_correction_T_min 0.6155
_exptl_absorpt_correction_type empirical
_exptl_absorpt_process_details SADABS
_exptl_crystal_colour yellow
_exptl_crystal_density_diffrn 1.534
_exptl_crystal_density_method 'not measured'
_exptl_crystal_description plate
_exptl_crystal_F_000 2352
_exptl_crystal_size_max 0.55
_exptl_crystal_size_mid 0.28
_exptl_crystal_size_min 0.08
_refine_diff_density_max 1.469
_refine_diff_density_min -1.178
_refine_diff_density_rms 0.104
_refine_ls_extinction_method none
_refine_ls_goodness_of_fit_ref 1.043
_refine_ls_hydrogen_treatment constr
_refine_ls_matrix_type full
_refine_ls_number_parameters 1235
_refine_ls_number_reflns 24974
_refine_ls_number_restraints 0
_refine_ls_restrained_S_all 1.043
_refine_ls_R_factor_all 0.0541
_refine_ls_R_factor_gt 0.0378
_refine_ls_shift/su_max 0.002
_refine_ls_shift/su_mean 0.000
_refine_ls_structure_factor_coef Fsqd
_refine_ls_weighting_details 'calc w=1/[\s^2^(Fo^2^)+(0.0484P)^2^+8.3283P] where P=(Fo^2^+2Fc^2^)/3'
_refine_ls_weighting_scheme calc
_refine_ls_wR_factor_gt 0.0964
_refine_ls_wR_factor_ref 0.1022
_reflns_number_gt 19892
_reflns_number_total 24974
_reflns_threshold_expression >2sigma(I)
_cod_data_source_file 2.cif
_cod_data_source_block 07rp09
_cod_depositor_comments
;
The following automatic conversions were performed:

'_symmetry_cell_setting' value 'Triclinic' changed to 'triclinic'
according to
/usr/data/users/saulius/automatic-downloads/retrospective/ACS/lib/dictionaries/cif_core.dic
dictionary named 'cif_core.dic' version 2.4.2 from
2011-04-26.

'_exptl_absorpt_correction_type' value 'Empirical'
changed to 'empirical' according to
/usr/data/users/saulius/automatic-downloads/retrospective/ACS/lib/dictionaries/cif_core.dic
dictionary named 'cif_core.dic' version 2.4.2 from 2011-04-26.

Automatic conversion script
Id: cif_fix_values 2281 2013-09-26 08:29:07Z andrius 
;
_cod_original_cell_volume 5010.33(18)
_cod_original_sg_symbol_H-M 'P -1 (No. 2)'
_cod_database_code 4338689

loop_
_symmetry_equiv_pos_as_xyz
'x, y, z'
'-x, -y, -z'

loop_
_atom_site_label
_atom_site_type_symbol
_atom_site_fract_x
_atom_site_fract_y
_atom_site_fract_z
_atom_site_U_iso_or_equiv
_atom_site_adp_type
_atom_site_occupancy
_atom_site_symmetry_multiplicity
_atom_site_calc_flag
_atom_site_refinement_flags
Ag1 Ag 0.573198(16) 0.394850(15) 0.502769(10) 0.02313(6) Uani 1 1 d .
Ag2A Ag 0.50888(7) 0.36497(8) 0.38458(3) 0.0196(2) Uani 0.919(6) 1 d P
Ag2B Ag 0.5352(12) 0.3304(17) 0.3818(2) 0.039(3) Uani 0.081(6) 1 d P
S1 S 0.48667(5) 0.27567(5) 0.47880(3) 0.02344(15) Uani 1 1 d .
S2 S 0.51653(5) 0.51692(5) 0.40999(3) 0.02282(15) Uani 1 1 d .
P1 P 0.73414(6) 0.36469(5) 0.53960(4) 0.02381(16) Uani 1 1 d .
P2 P 0.50709(5) 0.33834(5) 0.27815(3) 0.01663(14) Uani 1 1 d .
N12 N 0.7014(2) 0.23422(17) 0.45808(13) 0.0309(6) Uani 1 1 d .
N13 N 0.6547(2) 0.17160(18) 0.44115(14) 0.0335(6) Uani 1 1 d .
N14 N 0.5152(2) 0.12364(17) 0.43623(13) 0.0330(6) Uani 1 1 d .
H14A H 0.4526 0.1341 0.4488 0.040 Uiso 1 1 d R
N22 N 0.66097(17) 0.41367(15) 0.33081(11) 0.0211(5) Uani 1 1 d .
N23 N 0.69788(17) 0.47324(16) 0.36097(11) 0.0222(5) Uani 1 1 d .
N24 N 0.66300(18) 0.59001(16) 0.41980(11) 0.0228(5) Uani 1 1 d .
H24A H 0.6203 0.6252 0.4403 0.027 Uiso 1 1 d R
C11 C 0.8400(2) 0.3440(2) 0.48844(14) 0.0267(7) Uani 1 1 d .
C12 C 0.9135(2) 0.3872(2) 0.49431(16) 0.0328(7) Uani 1 1 d .
H12 H 0.9070 0.4284 0.5244 0.039 Uiso 1 1 d R
C13 C 0.9963(2) 0.3721(2) 0.45735(17) 0.0373(8) Uani 1 1 d .
H13 H 1.0458 0.4019 0.4627 0.045 Uiso 1 1 d R
C14 C 1.0056(3) 0.3137(3) 0.41301(17) 0.0391(9) Uani 1 1 d .
H14 H 1.0620 0.3026 0.3878 0.047 Uiso 1 1 d R
C15 C 0.9335(3) 0.2714(2) 0.40522(17) 0.0387(8) Uani 1 1 d .
H15 H 0.9405 0.2319 0.3739 0.046 Uiso 1 1 d R
C16 C 0.8496(2) 0.2846(2) 0.44226(15) 0.0312(7) Uani 1 1 d .
C17 C 0.7818(3) 0.2306(2) 0.43015(16) 0.0358(8) Uani 1 1 d .
H17 H 0.7993 0.1902 0.3996 0.043 Uiso 1 1 d R
C18 C 0.5631(2) 0.1852(2) 0.45077(14) 0.0290(7) Uani 1 1 d .
C19 C 0.5512(3) 0.0490(2) 0.40432(16) 0.0358(8) Uani 1 1 d .
C21 C 0.6204(2) 0.28055(18) 0.24663(13) 0.0191(6) Uani 1 1 d .
C22 C 0.6211(2) 0.21463(19) 0.20780(14) 0.0241(6) Uani 1 1 d .
H22 H 0.5623 0.2023 0.1974 0.029 Uiso 1 1 d R
C23 C 0.7042(2) 0.1664(2) 0.18388(15) 0.0281(7) Uani 1 1 d .
H23 H 0.7020 0.1220 0.1575 0.034 Uiso 1 1 d R
C24 C 0.7903(2) 0.1834(2) 0.19886(15) 0.0282(7) Uani 1 1 d .
H24 H 0.8479 0.1511 0.1827 0.034 Uiso 1 1 d R
C25 C 0.7919(2) 0.2476(2) 0.23734(15) 0.0264(7) Uani 1 1 d .
H25 H 0.8514 0.2587 0.2475 0.032 Uiso 1 1 d R
C26 C 0.7090(2) 0.29740(18) 0.26223(13) 0.0206(6) Uani 1 1 d .
C27 C 0.7251(2) 0.36366(19) 0.30147(14) 0.0236(6) Uani 1 1 d .
H27 H 0.7888 0.3698 0.3052 0.028 Uiso 1 1 d R
C28 C 0.6358(2) 0.52324(18) 0.39425(12) 0.0194(6) Uani 1 1 d .
C29 C 0.7491(2) 0.6202(2) 0.41149(12) 0.0222(6) Uani 1 1 d .
C51 C 0.7571(2) 0.4468(2) 0.58802(14) 0.0252(6) Uani 1 1 d .
C52 C 0.7198(2) 0.5304(2) 0.57185(15) 0.0286(7) Uani 1 1 d .
H52 H 0.6846 0.5426 0.5362 0.034 Uiso 1 1 d R
C53 C 0.7324(2) 0.5965(2) 0.60653(17) 0.0336(8) Uani 1 1 d .
H53 H 0.7067 0.6534 0.5944 0.040 Uiso 1 1 d R
C54 C 0.7828(2) 0.5791(2) 0.65894(16) 0.0349(8) Uani 1 1 d .
H54 H 0.7915 0.6238 0.6832 0.042 Uiso 1 1 d R
C55 C 0.8205(2) 0.4964(2) 0.67550(17) 0.0369(8) Uani 1 1 d .
H55 H 0.8557 0.4844 0.7111 0.044 Uiso 1 1 d R
C56 C 0.8078(2) 0.4304(2) 0.64101(16) 0.0328(7) Uani 1 1 d .
H56 H 0.8333 0.3737 0.6535 0.039 Uiso 1 1 d R
C61 C 0.7479(3) 0.2728(2) 0.59223(15) 0.0317(7) Uani 1 1 d .
C62 C 0.6666(3) 0.2566(3) 0.62527(17) 0.0458(10) Uani 1 1 d .
H62 H 0.6064 0.2902 0.6171 0.055 Uiso 1 1 d R
C63 C 0.6734(4) 0.1923(3) 0.6691(2) 0.0609(13) Uani 1 1 d .
H63 H 0.6179 0.1817 0.6911 0.073 Uiso 1 1 d R
C64 C 0.7603(4) 0.1437(3) 0.6813(2) 0.0558(12) Uani 1 1 d .
H64 H 0.7648 0.1006 0.7126 0.067 Uiso 1 1 d R
C65 C 0.8403(3) 0.1565(3) 0.6485(2) 0.0485(10) Uani 1 1 d .
H65 H 0.8998 0.1214 0.6564 0.058 Uiso 1 1 d R
C66 C 0.8346(3) 0.2216(2) 0.60347(17) 0.0380(8) Uani 1 1 d .
H66 H 0.8901 0.2307 0.5808 0.046 Uiso 1 1 d R
C71 C 0.48067(19) 0.43547(18) 0.23089(13) 0.0180(5) Uani 1 1 d .
C72 C 0.5085(2) 0.4393(2) 0.16963(14) 0.0241(6) Uani 1 1 d .
H72 H 0.5463 0.3910 0.1516 0.029 Uiso 1 1 d R
C73 C 0.4818(2) 0.5131(2) 0.13464(15) 0.0303(7) Uani 1 1 d .
H73 H 0.5002 0.5147 0.0926 0.036 Uiso 1 1 d R
C74 C 0.4283(2) 0.5841(2) 0.16063(16) 0.0323(7) Uani 1 1 d .
H74 H 0.4110 0.6349 0.1367 0.039 Uiso 1 1 d R
C75 C 0.4001(2) 0.5814(2) 0.22175(17) 0.0332(8) Uani 1 1 d .
H75 H 0.3631 0.6302 0.2396 0.040 Uiso 1 1 d R
C76 C 0.4258(2) 0.5075(2) 0.25691(14) 0.0259(6) Uani 1 1 d .
H76 H 0.4062 0.5058 0.2987 0.031 Uiso 1 1 d R
C81 C 0.4223(2) 0.27610(19) 0.25597(13) 0.0204(6) Uani 1 1 d .
C82 C 0.4153(2) 0.2032(2) 0.29146(15) 0.0264(6) Uani 1 1 d .
H82 H 0.4516 0.1898 0.3265 0.032 Uiso 1 1 d R
C83 C 0.3560(3) 0.1505(2) 0.27592(17) 0.0374(8) Uani 1 1 d .
H83 H 0.3535 0.0999 0.2994 0.045 Uiso 1 1 d R
C84 C 0.3007(3) 0.1715(3) 0.22607(17) 0.0407(9) Uani 1 1 d .
H84 H 0.2604 0.1352 0.2151 0.049 Uiso 1 1 d R
C85 C 0.3037(3) 0.2452(3) 0.19238(17) 0.0407(9) Uani 1 1 d .
H85 H 0.2638 0.2607 0.1592 0.049 Uiso 1 1 d R
C86 C 0.3652(2) 0.2970(2) 0.20693(15) 0.0292(7) Uani 1 1 d .
H86 H 0.3680 0.3473 0.1831 0.035 Uiso 1 1 d R
C110 C 0.6214(3) 0.0453(3) 0.35758(17) 0.0427(9) Uani 1 1 d .
H110 H 0.6491 0.0932 0.3469 0.051 Uiso 1 1 d R
C111 C 0.6504(3) -0.0302(3) 0.32702(19) 0.0517(11) Uani 1 1 d .
H111 H 0.6991 -0.0339 0.2958 0.062 Uiso 1 1 d R
C112 C 0.6082(4) -0.1002(3) 0.3419(2) 0.0586(13) Uani 1 1 d .
H112 H 0.6278 -0.1511 0.3207 0.070 Uiso 1 1 d R
C113 C 0.5381(4) -0.0946(3) 0.38689(19) 0.0534(11) Uani 1 1 d .
H113 H 0.5095 -0.1422 0.3970 0.064 Uiso 1 1 d R
C114 C 0.5086(3) -0.0204(2) 0.41852(17) 0.0433(9) Uani 1 1 d .
H114 H 0.4595 -0.0173 0.4494 0.052 Uiso 1 1 d R
C210 C 0.7453(2) 0.7053(2) 0.42169(14) 0.0294(7) Uani 1 1 d .
H210 H 0.6871 0.7401 0.4343 0.035 Uiso 1 1 d R
C211 C 0.8265(3) 0.7394(2) 0.41329(15) 0.0343(8) Uani 1 1 d .
H211 H 0.8234 0.7976 0.4201 0.041 Uiso 1 1 d R
C212 C 0.9111(3) 0.6899(3) 0.39530(15) 0.0364(8) Uani 1 1 d .
H212 H 0.9661 0.7142 0.3886 0.044 Uiso 1 1 d R
C213 C 0.9160(2) 0.6042(2) 0.38692(15) 0.0327(8) Uani 1 1 d .
H213 H 0.9750 0.5696 0.3755 0.039 Uiso 1 1 d R
C214 C 0.8357(2) 0.5688(2) 0.39498(13) 0.0249(6) Uani 1 1 d .
H214 H 0.8394 0.5102 0.3893 0.030 Uiso 1 1 d R
Ag3 Ag 0.969990(15) 0.091741(13) 0.006906(10) 0.02085(6) Uani 1 1 d .
Ag4 Ag 0.852710(15) -0.160931(14) 0.041309(10) 0.02177(6) Uani 1 1 d .
S3 S 0.88539(5) -0.01014(4) 0.07271(3) 0.01807(14) Uani 1 1 d .
S4 S 1.09810(5) 0.13902(4) 0.07296(3) 0.02039(14) Uani 1 1 d .
P3 P 0.70239(5) -0.18357(5) 0.08612(3) 0.01781(14) Uani 1 1 d .
P4 P 0.86959(5) 0.19118(5) -0.06217(3) 0.02005(15) Uani 1 1 d .
N32 N 0.82762(17) -0.12779(15) 0.16980(11) 0.0194(5) Uani 1 1 d .
N33 N 0.88875(17) -0.07889(15) 0.18947(11) 0.0195(5) Uani 1 1 d .
N34 N 0.98012(17) 0.01980(15) 0.16789(11) 0.0191(5) Uani 1 1 d .
H34A H 1.0117 0.0415 0.1376 0.023 Uiso 1 1 d R
N42 N 1.02070(17) 0.27881(15) -0.01314(11) 0.0205(5) Uani 1 1 d .
N43 N 1.02031(18) 0.30577(16) 0.04611(11) 0.0224(5) Uani 1 1 d .
N44 N 1.04570(19) 0.26349(17) 0.14626(12) 0.0253(5) Uani 1 1 d .
H44A H 1.0783 0.2148 0.1705 0.030 Uiso 1 1 d R
C31 C 0.7019(2) -0.25355(18) 0.15408(13) 0.0195(6) Uani 1 1 d .
C32 C 0.6539(2) -0.32141(19) 0.15481(14) 0.0244(6) Uani 1 1 d .
H32 H 0.6217 -0.3300 0.1199 0.029 Uiso 1 1 d R
C33 C 0.6521(2) -0.3764(2) 0.20502(15) 0.0288(7) Uani 1 1 d .
H33 H 0.6191 -0.4219 0.2041 0.035 Uiso 1 1 d R
C34 C 0.6979(2) -0.3652(2) 0.25593(15) 0.0288(7) Uani 1 1 d .
H34 H 0.6953 -0.4019 0.2908 0.035 Uiso 1 1 d R
C35 C 0.7476(2) -0.3001(2) 0.25620(14) 0.0256(6) Uani 1 1 d .
H35 H 0.7798 -0.2930 0.2915 0.031 Uiso 1 1 d R
C36 C 0.7517(2) -0.24436(18) 0.20584(13) 0.0195(6) Uani 1 1 d .
C37 C 0.8099(2) -0.18120(18) 0.21220(13) 0.0195(6) Uani 1 1 d .
H37 H 0.8367 -0.1792 0.2504 0.023 Uiso 1 1 d R
C38 C 0.91815(19) -0.02766(17) 0.14892(12) 0.0179(5) Uani 1 1 d .
C39 C 1.0009(2) 0.03221(18) 0.22831(13) 0.0216(6) Uani 1 1 d .
C41 C 0.9259(2) 0.24488(19) -0.12542(13) 0.0227(6) Uani 1 1 d .
C42 C 0.9229(2) 0.2217(2) -0.18515(14) 0.0270(7) Uani 1 1 d .
H42 H 0.8951 0.1748 -0.1933 0.032 Uiso 1 1 d R
C43 C 0.9603(2) 0.2664(2) -0.23297(15) 0.0309(7) Uani 1 1 d .
H43 H 0.9581 0.2497 -0.2735 0.037 Uiso 1 1 d R
C44 C 1.0003(2) 0.3342(2) -0.22193(15) 0.0316(7) Uani 1 1 d .
H44 H 1.0237 0.3657 -0.2549 0.038 Uiso 1 1 d R
C45 C 1.0067(2) 0.3572(2) -0.16270(15) 0.0283(7) Uani 1 1 d .
H45 H 1.0350 0.4039 -0.1551 0.034 Uiso 1 1 d R
C46 C 0.9716(2) 0.31152(19) -0.11407(14) 0.0240(6) Uani 1 1 d .
C47 C 0.9820(2) 0.3355(2) -0.05130(14) 0.0275(7) Uani 1 1 d .
H47 H 0.9600 0.3921 -0.0395 0.033 Uiso 1 1 d R
C48 C 1.0495(2) 0.24533(18) 0.08575(13) 0.0205(6) Uani 1 1 d .
C49 C 0.9979(2) 0.33626(19) 0.17603(13) 0.0225(6) Uani 1 1 d .
C91 C 0.6294(2) -0.08253(19) 0.10702(14) 0.0233(6) Uani 1 1 d .
C92 C 0.6021(3) -0.0237(2) 0.05992(18) 0.0450(10) Uani 1 1 d .
H92 H 0.6231 -0.0360 0.0192 0.054 Uiso 1 1 d R
C93 C 0.5436(4) 0.0539(2) 0.0731(2) 0.0583(13) Uani 1 1 d .
H93 H 0.5226 0.0931 0.0407 0.070 Uiso 1 1 d R
C94 C 0.5159(3) 0.0742(2) 0.1312(2) 0.0506(12) Uani 1 1 d .
H94 H 0.4760 0.1271 0.1393 0.061 Uiso 1 1 d R
C95 C 0.5454(2) 0.0189(2) 0.1779(2) 0.0393(9) Uani 1 1 d .
H95 H 0.5284 0.0341 0.2187 0.047 Uiso 1 1 d R
C96 C 0.6006(2) -0.0603(2) 0.16603(16) 0.0275(7) Uani 1 1 d .
H96 H 0.6190 -0.0995 0.1988 0.033 Uiso 1 1 d R
C101 C 0.6249(2) -0.22493(19) 0.03797(13) 0.0226(6) Uani 1 1 d .
C102 C 0.6644(3) -0.2763(2) -0.00894(15) 0.0366(8) Uani 1 1 d .
H102 H 0.7305 -0.2842 -0.0186 0.044 Uiso 1 1 d R
C103 C 0.6078(3) -0.3161(3) -0.04211(17) 0.0520(11) Uani 1 1 d .
H103 H 0.6356 -0.3523 -0.0737 0.062 Uiso 1 1 d R
C104 C 0.5115(3) -0.3035(3) -0.02883(17) 0.0487(11) Uani 1 1 d .
H104 H 0.4730 -0.3308 -0.0516 0.058 Uiso 1 1 d R
C105 C 0.4710(3) -0.2516(3) 0.01663(16) 0.0389(9) Uani 1 1 d .
H105 H 0.4045 -0.2429 0.0253 0.047 Uiso 1 1 d R
C106 C 0.5270(2) -0.2122(2) 0.05015(15) 0.0278(7) Uani 1 1 d .
H106 H 0.4987 -0.1761 0.0816 0.033 Uiso 1 1 d R
C121 C 0.7969(2) 0.27946(19) -0.02145(13) 0.0218(6) Uani 1 1 d .
C122 C 0.7559(2) 0.3552(2) -0.05009(15) 0.0281(7) Uani 1 1 d .
H122 H 0.7632 0.3623 -0.0930 0.034 Uiso 1 1 d R
C123 C 0.7043(2) 0.4208(2) -0.01657(16) 0.0314(7) Uani 1 1 d .
H123 H 0.6761 0.4724 -0.0364 0.038 Uiso 1 1 d R
C124 C 0.6941(2) 0.4103(2) 0.04631(16) 0.0325(7) Uani 1 1 d .
H124 H 0.6603 0.4557 0.0695 0.039 Uiso 1 1 d R
C125 C 0.7326(2) 0.3347(2) 0.07530(15) 0.0294(7) Uani 1 1 d .
H125 H 0.7240 0.3274 0.1181 0.035 Uiso 1 1 d R
C126 C 0.7841(2) 0.2692(2) 0.04157(14) 0.0236(6) Uani 1 1 d .
H126 H 0.8108 0.2171 0.0615 0.028 Uiso 1 1 d R
C131 C 0.7814(2) 0.1471(2) -0.09963(13) 0.0235(6) Uani 1 1 d .
C132 C 0.7200(2) 0.1942(2) -0.14122(15) 0.0303(7) Uani 1 1 d .
H132 H 0.7237 0.2515 -0.1512 0.036 Uiso 1 1 d R
C133 C 0.6542(2) 0.1577(3) -0.16773(16) 0.0367(8) Uani 1 1 d .
H133 H 0.6125 0.1902 -0.1957 0.044 Uiso 1 1 d R
C134 C 0.6485(2) 0.0740(2) -0.15384(17) 0.0365(8) Uani 1 1 d .
H134 H 0.6040 0.0487 -0.1729 0.044 Uiso 1 1 d R
C135 C 0.7077(2) 0.0279(2) -0.11241(18) 0.0379(8) Uani 1 1 d .
H135 H 0.7035 -0.0293 -0.1023 0.045 Uiso 1 1 d R
C136 C 0.7736(2) 0.0646(2) -0.08529(15) 0.0292(7) Uani 1 1 d .
H136 H 0.8138 0.0323 -0.0564 0.035 Uiso 1 1 d R
C310 C 0.9382(2) 0.0254(2) 0.27819(14) 0.0278(7) Uani 1 1 d .
H310 H 0.8800 0.0080 0.2729 0.033 Uiso 1 1 d R
C311 C 0.9613(3) 0.0446(2) 0.33551(15) 0.0341(8) Uani 1 1 d .
H311 H 0.9187 0.0395 0.3694 0.041 Uiso 1 1 d R
C312 C 1.0446(3) 0.0706(2) 0.34426(16) 0.0391(8) Uani 1 1 d .
H312 H 1.0594 0.0836 0.3837 0.047 Uiso 1 1 d R
C313 C 1.1058(3) 0.0775(3) 0.29561(17) 0.0399(9) Uani 1 1 d .
H313 H 1.1632 0.0960 0.3015 0.048 Uiso 1 1 d R
C314 C 1.0856(2) 0.0577(2) 0.23722(15) 0.0302(7) Uani 1 1 d .
H314 H 1.1297 0.0617 0.2040 0.036 Uiso 1 1 d R
C410 C 0.9229(2) 0.3942(2) 0.15181(14) 0.0265(6) Uani 1 1 d .
H410 H 0.9039 0.3881 0.1120 0.032 Uiso 1 1 d R
C411 C 0.8765(3) 0.4605(2) 0.18601(15) 0.0313(7) Uani 1 1 d .
H411 H 0.8247 0.4993 0.1697 0.038 Uiso 1 1 d R
C412 C 0.9039(3) 0.4714(2) 0.24382(15) 0.0328(7) Uani 1 1 d .
H412 H 0.8723 0.5180 0.2666 0.039 Uiso 1 1 d R
C413 C 0.9776(3) 0.4141(2) 0.26792(15) 0.0318(7) Uani 1 1 d .
H413 H 0.9964 0.4210 0.3077 0.038 Uiso 1 1 d R
C414 C 1.0245(2) 0.3468(2) 0.23479(14) 0.0290(7) Uani 1 1 d .
H414 H 1.0750 0.3075 0.2520 0.035 Uiso 1 1 d R
O141 O 0.3188(2) 0.1240(2) 0.47846(16) 0.0592(8) Uani 1 1 d .
H141 H 0.2933 0.0694 0.4904 0.089 Uiso 1 1 d R
C142 C 0.2474(4) 0.1668(3) 0.4407(2) 0.0625(13) Uani 1 1 d .
H14B H 0.1901 0.1885 0.4656 0.094 Uiso 1 1 d R
H14C H 0.2331 0.1279 0.4114 0.094 Uiso 1 1 d R
H14D H 0.2698 0.2142 0.4188 0.094 Uiso 1 1 d R
O143 O 0.1043(3) 0.4490(2) 0.03748(17) 0.0655(9) Uani 1 1 d .
H143 H 0.0582 0.4088 0.0485 0.098 Uiso 1 1 d R
C144 C 0.1367(4) 0.4482(4) -0.0273(2) 0.0665(14) Uani 1 1 d .
H14E H 0.0823 0.4672 -0.0526 0.100 Uiso 1 1 d R
H14F H 0.1676 0.3906 -0.0376 0.100 Uiso 1 1 d R
H14G H 0.1819 0.4863 -0.0345 0.100 Uiso 1 1 d R
O145 O 0.2372(3) 0.4386(3) 0.11863(16) 0.0846(12) Uani 1 1 d .
H145 H 0.1949 0.4403 0.0936 0.127 Uiso 1 1 d R
C146 C 0.1983(4) 0.4790(3) 0.1701(2) 0.0704(15) Uani 1 1 d .
H14H H 0.2439 0.4674 0.2022 0.106 Uiso 1 1 d R
H14I H 0.1406 0.4584 0.1837 0.106 Uiso 1 1 d R
H14J H 0.1826 0.5401 0.1610 0.106 Uiso 1 1 d R
O147 O 0.7600(3) 0.0120(2) 0.4772(2) 0.1072(19) Uani 1 1 d .
H147 H 0.7335 0.0527 0.4551 0.161 Uiso 1 1 d R
C148 C 0.7916(12) 0.0424(5) 0.5272(6) 0.330(13) Uani 1 1 d .
H14K H 0.7873 0.1037 0.5216 0.495 Uiso 1 1 d R
H14L H 0.8578 0.0149 0.5323 0.495 Uiso 1 1 d R
H14M H 0.7531 0.0304 0.5634 0.495 Uiso 1 1 d R

loop_
_atom_site_aniso_label
_atom_site_aniso_U_11
_atom_site_aniso_U_22
_atom_site_aniso_U_33
_atom_site_aniso_U_23
_atom_site_aniso_U_13
_atom_site_aniso_U_12
Ag1 0.02126(11) 0.02858(12) 0.01929(11) -0.00471(9) -0.00293(8) -0.00264(9)
Ag2A 0.0222(3) 0.0233(4) 0.01374(17) -0.00111(14) -0.00120(13) -0.0052(2)
Ag2B 0.037(4) 0.059(8) 0.0258(19) -0.018(2) 0.0070(18) -0.015(5)
S1 0.0279(4) 0.0223(4) 0.0203(3) -0.0017(3) 0.0028(3) -0.0060(3)
S2 0.0190(3) 0.0287(4) 0.0218(3) -0.0065(3) 0.0025(3) -0.0067(3)
P1 0.0205(4) 0.0288(4) 0.0211(4) -0.0006(3) -0.0024(3) -0.0018(3)
P2 0.0147(3) 0.0201(3) 0.0152(3) -0.0014(3) -0.0014(3) -0.0032(3)
N12 0.0305(15) 0.0276(14) 0.0334(15) -0.0032(12) -0.0031(12) -0.0018(12)
N13 0.0326(15) 0.0288(15) 0.0369(16) -0.0048(12) -0.0048(12) 0.0013(12)
N14 0.0378(16) 0.0264(14) 0.0346(15) -0.0055(12) -0.0054(13) -0.0035(12)
N22 0.0195(12) 0.0201(12) 0.0243(12) -0.0024(10) 0.0012(10) -0.0059(10)
N23 0.0210(12) 0.0216(12) 0.0250(13) -0.0022(10) 0.0016(10) -0.0073(10)
N24 0.0227(12) 0.0267(13) 0.0204(12) -0.0048(10) 0.0038(10) -0.0083(10)
C11 0.0199(14) 0.0338(17) 0.0232(15) 0.0038(13) -0.0017(12) 0.0016(13)
C12 0.0273(17) 0.0391(19) 0.0310(17) 0.0013(14) 0.0007(14) -0.0049(14)
C13 0.0254(17) 0.048(2) 0.0374(19) 0.0064(16) 0.0006(14) -0.0063(15)
C14 0.0284(18) 0.050(2) 0.0351(19) 0.0047(16) 0.0075(15) -0.0012(16)
C15 0.0343(19) 0.042(2) 0.0353(19) -0.0031(16) 0.0049(15) 0.0012(16)
C16 0.0264(16) 0.0356(18) 0.0288(17) 0.0019(14) -0.0015(13) 0.0003(14)
C17 0.0363(19) 0.0331(18) 0.0346(18) -0.0035(15) 0.0011(15) 0.0015(15)
C18 0.0369(18) 0.0245(16) 0.0240(15) 0.0003(12) -0.0028(13) -0.0023(14)
C19 0.048(2) 0.0273(17) 0.0298(17) -0.0017(14) -0.0129(15) 0.0005(15)
C21 0.0186(13) 0.0193(14) 0.0183(13) 0.0022(11) -0.0015(11) -0.0017(11)
C22 0.0213(14) 0.0265(16) 0.0254(15) -0.0064(12) 0.0001(12) -0.0059(12)
C23 0.0285(16) 0.0237(15) 0.0311(17) -0.0084(13) 0.0026(13) -0.0015(13)
C24 0.0252(15) 0.0230(15) 0.0330(17) -0.0024(13) 0.0023(13) 0.0030(12)
C25 0.0178(14) 0.0271(16) 0.0329(17) -0.0030(13) -0.0005(12) -0.0011(12)
C26 0.0178(13) 0.0193(14) 0.0242(14) -0.0002(11) -0.0007(11) -0.0025(11)
C27 0.0171(14) 0.0263(15) 0.0283(15) -0.0026(12) 0.0001(12) -0.0062(12)
C28 0.0203(14) 0.0221(14) 0.0163(13) 0.0011(11) -0.0008(11) -0.0062(11)
C29 0.0255(15) 0.0318(16) 0.0120(12) -0.0003(11) -0.0015(11) -0.0120(13)
C51 0.0171(14) 0.0336(17) 0.0241(15) -0.0037(13) -0.0009(11) -0.0023(12)
C52 0.0255(16) 0.0358(18) 0.0252(16) 0.0007(13) -0.0016(13) -0.0078(14)
C53 0.0262(16) 0.0342(18) 0.042(2) -0.0012(15) 0.0014(14) -0.0095(14)
C54 0.0230(16) 0.047(2) 0.0387(19) -0.0141(16) 0.0015(14) -0.0128(15)
C55 0.0253(17) 0.050(2) 0.0349(19) -0.0097(16) -0.0097(14) -0.0026(15)
C56 0.0236(16) 0.041(2) 0.0323(18) -0.0040(15) -0.0089(13) -0.0011(14)
C61 0.0400(19) 0.0304(17) 0.0250(16) -0.0005(13) -0.0054(14) -0.0068(15)
C62 0.046(2) 0.057(3) 0.0320(19) 0.0136(18) -0.0002(17) -0.0084(19)
C63 0.060(3) 0.079(3) 0.042(2) 0.021(2) 0.002(2) -0.018(3)
C64 0.066(3) 0.061(3) 0.039(2) 0.019(2) -0.013(2) -0.013(2)
C65 0.054(3) 0.039(2) 0.052(2) 0.0020(18) -0.023(2) -0.0038(19)
C66 0.041(2) 0.0354(19) 0.039(2) 0.0018(15) -0.0162(16) -0.0074(16)
C71 0.0126(12) 0.0225(14) 0.0195(13) -0.0010(11) -0.0054(10) -0.0031(11)
C72 0.0208(14) 0.0267(16) 0.0233(15) -0.0013(12) -0.0008(12) -0.0010(12)
C73 0.0215(15) 0.0422(19) 0.0255(16) 0.0066(14) -0.0026(12) -0.0039(14)
C74 0.0241(16) 0.0291(17) 0.0402(19) 0.0130(14) -0.0069(14) 0.0015(13)
C75 0.0263(16) 0.0243(16) 0.045(2) 0.0001(14) -0.0047(14) 0.0058(13)
C76 0.0234(15) 0.0270(16) 0.0255(15) -0.0035(12) -0.0005(12) 0.0001(12)
C81 0.0156(13) 0.0265(15) 0.0198(14) -0.0048(11) -0.0004(11) -0.0048(11)
C82 0.0248(15) 0.0285(16) 0.0273(16) -0.0005(13) -0.0025(12) -0.0086(13)
C83 0.039(2) 0.038(2) 0.039(2) -0.0010(16) 0.0028(16) -0.0194(16)
C84 0.036(2) 0.055(2) 0.040(2) -0.0055(18) -0.0019(16) -0.0308(18)
C85 0.0335(19) 0.062(3) 0.0336(19) 0.0020(17) -0.0131(15) -0.0236(18)
C86 0.0250(16) 0.0397(19) 0.0254(16) 0.0012(14) -0.0057(13) -0.0116(14)
C110 0.053(2) 0.042(2) 0.0320(19) -0.0106(16) -0.0066(17) -0.0040(18)
C111 0.059(3) 0.050(3) 0.040(2) -0.0155(19) -0.0093(19) 0.009(2)
C112 0.092(4) 0.035(2) 0.043(2) -0.0114(18) -0.009(2) 0.007(2)
C113 0.088(3) 0.031(2) 0.041(2) -0.0035(17) -0.009(2) -0.009(2)
C114 0.066(3) 0.0284(18) 0.0342(19) 0.0005(15) -0.0112(18) -0.0053(18)
C210 0.0329(17) 0.0335(17) 0.0246(16) -0.0052(13) 0.0013(13) -0.0131(14)
C211 0.042(2) 0.0389(19) 0.0284(17) -0.0062(14) -0.0009(15) -0.0213(16)
C212 0.0332(18) 0.056(2) 0.0286(17) -0.0060(16) -0.0019(14) -0.0284(17)
C213 0.0262(16) 0.051(2) 0.0245(16) -0.0079(15) -0.0015(13) -0.0136(15)
C214 0.0241(15) 0.0331(17) 0.0195(14) -0.0026(12) -0.0023(12) -0.0093(13)
Ag3 0.02005(11) 0.01847(11) 0.02386(11) 0.00273(8) -0.00364(8) -0.00343(8)
Ag4 0.01996(11) 0.02640(12) 0.01985(11) -0.00082(8) 0.00224(8) -0.00764(9)
S3 0.0178(3) 0.0203(3) 0.0166(3) 0.0003(3) -0.0008(3) -0.0053(3)
S4 0.0230(3) 0.0201(3) 0.0179(3) 0.0018(3) -0.0010(3) -0.0043(3)
P3 0.0175(3) 0.0217(4) 0.0147(3) 0.0014(3) -0.0005(3) -0.0056(3)
P4 0.0195(3) 0.0207(4) 0.0181(3) 0.0021(3) 0.0000(3) -0.0003(3)
N32 0.0189(12) 0.0205(12) 0.0197(12) 0.0000(9) -0.0028(9) -0.0053(9)
N33 0.0181(11) 0.0222(12) 0.0193(12) -0.0006(9) -0.0028(9) -0.0060(10)
N34 0.0178(11) 0.0223(12) 0.0180(11) 0.0002(9) -0.0004(9) -0.0064(9)
N42 0.0214(12) 0.0209(12) 0.0186(12) 0.0009(9) -0.0007(9) -0.0034(10)
N43 0.0245(13) 0.0227(13) 0.0200(12) -0.0012(10) 0.0003(10) -0.0045(10)
N44 0.0279(13) 0.0251(13) 0.0222(13) -0.0019(10) -0.0036(10) -0.0022(11)
C31 0.0170(13) 0.0213(14) 0.0191(13) 0.0013(11) 0.0001(11) -0.0019(11)
C32 0.0238(15) 0.0267(16) 0.0242(15) 0.0019(12) -0.0059(12) -0.0078(12)
C33 0.0312(17) 0.0236(16) 0.0344(17) 0.0068(13) -0.0057(14) -0.0126(13)
C34 0.0351(18) 0.0272(16) 0.0253(16) 0.0112(13) -0.0047(13) -0.0109(14)
C35 0.0285(16) 0.0304(16) 0.0180(14) 0.0034(12) -0.0043(12) -0.0065(13)
C36 0.0178(13) 0.0219(14) 0.0184(13) 0.0014(11) -0.0008(11) -0.0034(11)
C37 0.0183(13) 0.0229(14) 0.0174(13) 0.0013(11) -0.0031(11) -0.0043(11)
C38 0.0161(13) 0.0179(13) 0.0184(13) -0.0024(10) -0.0002(10) 0.0003(10)
C39 0.0229(14) 0.0195(14) 0.0227(14) 0.0003(11) -0.0070(11) -0.0033(11)
C41 0.0212(14) 0.0229(15) 0.0202(14) 0.0031(11) 0.0007(11) 0.0035(12)
C42 0.0242(15) 0.0303(17) 0.0239(15) -0.0009(13) 0.0002(12) 0.0003(13)
C43 0.0291(17) 0.0400(19) 0.0208(15) 0.0005(13) 0.0010(13) -0.0008(14)
C44 0.0282(17) 0.0382(19) 0.0242(16) 0.0098(14) 0.0033(13) -0.0008(14)
C45 0.0263(16) 0.0267(16) 0.0287(16) 0.0067(13) 0.0020(13) -0.0004(13)
C46 0.0234(15) 0.0232(15) 0.0219(14) 0.0035(12) -0.0009(12) 0.0033(12)
C47 0.0295(16) 0.0219(15) 0.0285(16) 0.0027(12) 0.0023(13) -0.0004(13)
C48 0.0188(14) 0.0198(14) 0.0227(14) -0.0020(11) 0.0003(11) -0.0030(11)
C49 0.0242(15) 0.0221(14) 0.0227(14) -0.0048(11) 0.0010(12) -0.0075(12)
C91 0.0223(14) 0.0199(14) 0.0285(15) 0.0015(12) -0.0099(12) -0.0047(12)
C92 0.067(3) 0.0320(19) 0.036(2) 0.0098(16) -0.0219(19) -0.0070(18)
C93 0.073(3) 0.026(2) 0.077(3) 0.016(2) -0.047(3) -0.005(2)
C94 0.043(2) 0.0225(18) 0.088(3) -0.0164(19) -0.035(2) 0.0021(16)
C95 0.0266(17) 0.0296(18) 0.062(2) -0.0173(17) -0.0071(16) -0.0001(14)
C96 0.0206(15) 0.0237(15) 0.0380(18) -0.0046(13) 0.0001(13) -0.0029(12)
C101 0.0261(15) 0.0281(16) 0.0155(13) 0.0041(11) -0.0017(11) -0.0106(12)
C102 0.0387(19) 0.053(2) 0.0229(16) -0.0083(15) 0.0054(14) -0.0214(17)
C103 0.068(3) 0.072(3) 0.0265(19) -0.0161(19) 0.0073(18) -0.037(2)
C104 0.060(3) 0.072(3) 0.0273(18) 0.0017(18) -0.0119(18) -0.045(2)
C105 0.0342(19) 0.057(2) 0.0309(18) 0.0116(17) -0.0122(15) -0.0229(17)
C106 0.0255(16) 0.0314(17) 0.0272(16) 0.0066(13) -0.0065(13) -0.0077(13)
C121 0.0192(14) 0.0230(15) 0.0225(14) -0.0017(11) -0.0005(11) -0.0019(11)
C122 0.0264(16) 0.0279(16) 0.0279(16) 0.0028(13) -0.0007(13) -0.0012(13)
C123 0.0291(17) 0.0212(15) 0.0400(19) 0.0024(14) 0.0036(14) 0.0023(13)
C124 0.0268(16) 0.0330(18) 0.0364(18) -0.0110(14) 0.0087(14) -0.0030(14)
C125 0.0253(16) 0.0372(18) 0.0255(16) -0.0046(13) 0.0029(13) -0.0062(14)
C126 0.0205(14) 0.0264(15) 0.0227(15) 0.0008(12) -0.0003(11) -0.0018(12)
C131 0.0199(14) 0.0283(16) 0.0211(14) -0.0019(12) 0.0016(11) -0.0018(12)
C132 0.0271(16) 0.0342(18) 0.0277(16) 0.0009(13) -0.0023(13) -0.0011(14)
C133 0.0259(17) 0.055(2) 0.0279(17) -0.0015(16) -0.0073(14) -0.0027(16)
C134 0.0233(16) 0.049(2) 0.0389(19) -0.0136(16) -0.0032(14) -0.0071(15)
C135 0.0284(18) 0.0337(19) 0.051(2) -0.0061(16) -0.0031(16) -0.0042(15)
C136 0.0271(16) 0.0268(16) 0.0327(17) -0.0030(13) -0.0064(13) -0.0007(13)
C310 0.0260(16) 0.0336(17) 0.0245(15) -0.0062(13) -0.0017(12) -0.0062(13)
C311 0.0397(19) 0.0378(19) 0.0236(16) -0.0047(14) -0.0021(14) -0.0036(15)
C312 0.049(2) 0.046(2) 0.0244(17) -0.0064(15) -0.0114(15) -0.0086(18)
C313 0.039(2) 0.050(2) 0.0355(19) -0.0001(17) -0.0166(16) -0.0172(17)
C314 0.0284(16) 0.0422(19) 0.0224(15) 0.0028(14) -0.0078(13) -0.0119(14)
C410 0.0284(16) 0.0280(16) 0.0234(15) -0.0020(12) -0.0019(12) -0.0057(13)
C411 0.0350(18) 0.0272(16) 0.0295(17) -0.0010(13) 0.0023(14) -0.0020(14)
C412 0.0415(19) 0.0293(17) 0.0287(17) -0.0082(14) 0.0070(15) -0.0100(15)
C413 0.0378(19) 0.0387(19) 0.0221(15) -0.0078(14) -0.0018(14) -0.0135(15)
C414 0.0279(16) 0.0356(18) 0.0251(16) -0.0051(13) -0.0030(13) -0.0086(14)
O141 0.0438(17) 0.0482(18) 0.086(2) -0.0010(16) -0.0119(16) -0.0084(14)
C142 0.066(3) 0.072(3) 0.052(3) 0.011(2) -0.015(2) -0.019(3)
O143 0.072(2) 0.0442(18) 0.084(2) 0.0037(17) 0.0022(19) -0.0231(16)
C144 0.076(4) 0.074(3) 0.060(3) 0.006(3) -0.007(3) -0.041(3)
O145 0.087(3) 0.106(3) 0.051(2) -0.001(2) -0.0118(19) 0.007(2)
C146 0.071(3) 0.062(3) 0.069(3) 0.001(3) 0.011(3) 0.004(3)
O147 0.103(3) 0.0416(19) 0.188(5) 0.031(2) -0.101(3) -0.024(2)
C148 0.63(3) 0.084(6) 0.354(17) 0.107(8) -0.44(2) -0.160(11)

loop_
_atom_type_symbol
_atom_type_description
_atom_type_scat_dispersion_real
_atom_type_scat_dispersion_imag
_atom_type_scat_source
Ag Ag -0.8971 1.1015 'International Tables Vol C Tables 4.2.6.8 and 6.1.1.4'
S S 0.1246 0.1234 'International Tables Vol C Tables 4.2.6.8 and 6.1.1.4'
P P 0.1023 0.0942 'International Tables Vol C Tables 4.2.6.8 and 6.1.1.4'
O O 0.0106 0.0060 'International Tables Vol C Tables 4.2.6.8 and 6.1.1.4'
N N 0.0061 0.0033 'International Tables Vol C Tables 4.2.6.8 and 6.1.1.4'
C C 0.0033 0.0016 'International Tables Vol C Tables 4.2.6.8 and 6.1.1.4'
H H 0.0000 0.0000 'International Tables Vol C Tables 4.2.6.8 and 6.1.1.4'

loop_
_geom_angle_atom_site_label_1
_geom_angle_atom_site_label_2
_geom_angle_atom_site_label_3
_geom_angle
_geom_angle_site_symmetry_1
_geom_angle_site_symmetry_3
_geom_angle_publ_flag
P1 Ag1 S1 121.80(3) . . y
P1 Ag1 S2 100.56(3) . 2_666 y
S1 Ag1 S2 110.38(2) . 2_666 y
P1 Ag1 S2 122.71(3) . . y
S1 Ag1 S2 102.34(2) . . y
S2 Ag1 S2 95.51(2) 2_666 . y
P1 Ag1 Ag2A 129.16(3) . . ?
S1 Ag1 Ag2A 54.07(2) . . ?
S2 Ag1 Ag2A 129.50(3) 2_666 . ?
S2 Ag1 Ag2A 53.29(3) . . ?
P1 Ag1 Ag2B 119.9(4) . . ?
S1 Ag1 Ag2B 49.8(2) . . ?
S2 Ag1 Ag2B 139.5(4) 2_666 . ?
S2 Ag1 Ag2B 63.1(5) . . ?
Ag2A Ag1 Ag2B 11.7(5) . . ?
P1 Ag1 Ag1 123.28(2) . 2_666 ?
S1 Ag1 Ag1 114.41(2) . 2_666 ?
S2 Ag1 Ag1 50.396(18) 2_666 2_666 ?
S2 Ag1 Ag1 45.116(15) . 2_666 ?
Ag2A Ag1 Ag1 89.43(3) . 2_666 ?
Ag2B Ag1 Ag1 101.0(5) . 2_666 ?
P2 Ag2A S1 132.07(5) . . y
P2 Ag2A S2 115.96(3) . . y
S1 Ag2A S2 111.59(4) . . y
P2 Ag2A Ag1 162.08(4) . . ?
S1 Ag2A Ag1 56.22(2) . . ?
S2 Ag2A Ag1 61.38(3) . . ?
P2 Ag2B S1 143.8(3) . . y
P2 Ag2B N22 75.1(2) . . y
S1 Ag2B N22 141.1(3) . . y
P2 Ag2B Ag1 156.5(10) . . ?
S1 Ag2B Ag1 55.29(10) . . ?
N22 Ag2B Ag1 88.1(2) . . ?
C18 S1 Ag2B 79.5(7) . . ?
C18 S1 Ag2A 93.62(11) . . ?
Ag2B S1 Ag2A 14.1(6) . . ?
C18 S1 Ag1 113.41(12) . . ?
Ag2B S1 Ag1 74.9(3) . . ?
Ag2A S1 Ag1 69.71(3) . . y
C18 S1 S2 119.71(11) . . ?
Ag2B S1 S2 45.9(5) . . ?
Ag2A S1 S2 34.63(3) . . ?
Ag1 S1 S2 40.818(16) . . ?
C28 S2 Ag2A 103.89(10) . . ?
C28 S2 Ag1 117.55(10) . 2_666 ?
Ag2A S2 Ag1 128.01(4) . 2_666 y
C28 S2 Ag1 89.13(10) . . ?
Ag2A S2 Ag1 65.33(2) . . y
Ag1 S2 Ag1 84.49(2) 2_666 . y
C28 S2 S2 106.76(10) . 2_666 ?
Ag2A S2 S2 96.01(3) . 2_666 ?
Ag1 S2 S2 44.422(15) 2_666 2_666 ?
Ag1 S2 S2 40.066(15) . 2_666 ?
C28 S2 S1 111.88(10) . . ?
Ag2A S2 S1 33.783(18) . . ?
Ag1 S2 S1 98.60(2) 2_666 . ?
Ag1 S2 S1 36.846(15) . . ?
S2 S2 S1 62.22(2) 2_666 . ?
C28 S2 Ag2A 96.19(9) . 2_666 ?
Ag2A S2 Ag2A 126.91(3) . 2_666 y
Ag1 S2 Ag2A 26.848(17) 2_666 2_666 ?
Ag1 S2 Ag2A 66.437(19) . 2_666 y
S2 S2 Ag2A 30.900(17) 2_666 2_666 ?
S1 S2 Ag2A 93.123(19) . 2_666 ?
C61 P1 C11 104.13(15) . . ?
C61 P1 C51 101.61(15) . . ?
C11 P1 C51 103.65(15) . . ?
C61 P1 Ag1 109.69(12) . . ?
C11 P1 Ag1 122.68(11) . . ?
C51 P1 Ag1 112.80(10) . . ?
C81 P2 C71 103.89(13) . . ?
C81 P2 C21 103.07(13) . . ?
C71 P2 C21 105.17(13) . . ?
C81 P2 Ag2B 115.1(3) . . ?
C71 P2 Ag2B 125.7(6) . . ?
C21 P2 Ag2B 101.1(6) . . ?
C81 P2 Ag2A 117.15(9) . . ?
C71 P2 Ag2A 112.70(10) . . ?
C21 P2 Ag2A 113.56(10) . . ?
Ag2B P2 Ag2A 14.8(7) . . ?
C17 N12 N13 112.6(3) . . ?
C18 N13 N12 117.0(3) . . ?
C18 N14 C19 127.8(3) . . ?
C18 N14 H14A 113.8 . . ?
C19 N14 H14A 118.3 . . ?
C27 N22 N23 112.0(2) . . ?
C27 N22 Ag2B 110.2(6) . . ?
N23 N22 Ag2B 123.2(3) . . ?
C28 N23 N22 114.5(2) . . ?
C28 N24 C29 129.8(2) . . ?
C28 N24 H24A 118.5 . . ?
C29 N24 H24A 111.1 . . ?
C12 C11 C16 118.3(3) . . ?
C12 C11 P1 120.0(2) . . ?
C16 C11 P1 121.7(3) . . ?
C11 C12 C13 122.1(3) . . ?
C11 C12 H12 119.0 . . ?
C13 C12 H12 119.0 . . ?
C14 C13 C12 119.4(4) . . ?
C14 C13 H13 120.3 . . ?
C12 C13 H13 120.4 . . ?
C15 C14 C13 119.9(3) . . ?
C15 C14 H14 120.0 . . ?
C13 C14 H14 120.0 . . ?
C14 C15 C16 122.0(3) . . ?
C14 C15 H15 119.0 . . ?
C16 C15 H15 118.9 . . ?
C15 C16 C11 118.4(3) . . ?
C15 C16 C17 115.1(3) . . ?
C11 C16 C17 126.5(3) . . ?
N12 C17 C16 124.4(3) . . ?
N12 C17 H17 117.8 . . ?
C16 C17 H17 117.8 . . ?
N13 C18 N14 118.5(3) . . ?
N13 C18 S1 129.1(3) . . ?
N14 C18 S1 112.5(2) . . ?
C114 C19 C110 120.3(3) . . ?
C114 C19 N14 116.9(3) . . ?
C110 C19 N14 122.7(3) . . ?
C22 C21 C26 117.8(3) . . ?
C22 C21 P2 119.5(2) . . ?
C26 C21 P2 122.6(2) . . ?
C23 C22 C21 122.6(3) . . ?
C23 C22 H22 118.7 . . ?
C21 C22 H22 118.7 . . ?
C24 C23 C22 119.3(3) . . ?
C24 C23 H23 120.4 . . ?
C22 C23 H23 120.3 . . ?
C25 C24 C23 119.4(3) . . ?
C25 C24 H24 120.2 . . ?
C23 C24 H24 120.4 . . ?
C24 C25 C26 122.5(3) . . ?
C24 C25 H25 118.8 . . ?
C26 C25 H25 118.7 . . ?
C25 C26 C21 118.3(3) . . ?
C25 C26 C27 114.5(3) . . ?
C21 C26 C27 127.2(3) . . ?
N22 C27 C26 125.5(3) . . ?
N22 C27 H27 117.2 . . ?
C26 C27 H27 117.3 . . ?
N23 C28 N24 118.6(3) . . ?
N23 C28 S2 127.1(2) . . ?
N24 C28 S2 114.2(2) . . ?
C210 C29 C214 119.7(3) . . ?
C210 C29 N24 117.0(3) . . ?
C214 C29 N24 123.3(3) . . ?
C52 C51 C56 118.1(3) . . ?
C52 C51 P1 117.8(2) . . ?
C56 C51 P1 124.1(3) . . ?
C51 C52 C53 121.6(3) . . ?
C51 C52 H52 119.2 . . ?
C53 C52 H52 119.2 . . ?
C54 C53 C52 119.5(3) . . ?
C54 C53 H53 120.2 . . ?
C52 C53 H53 120.2 . . ?
C55 C54 C53 119.5(3) . . ?
C55 C54 H54 120.2 . . ?
C53 C54 H54 120.2 . . ?
C54 C55 C56 120.9(3) . . ?
C54 C55 H55 119.6 . . ?
C56 C55 H55 119.5 . . ?
C55 C56 C51 120.3(3) . . ?
C55 C56 H56 119.8 . . ?
C51 C56 H56 119.9 . . ?
C66 C61 C62 118.9(3) . . ?
C66 C61 P1 123.2(3) . . ?
C62 C61 P1 117.8(3) . . ?
C63 C62 C61 120.6(4) . . ?
C63 C62 H62 119.7 . . ?
C61 C62 H62 119.7 . . ?
C64 C63 C62 120.0(4) . . ?
C64 C63 H63 120.1 . . ?
C62 C63 H63 119.9 . . ?
C65 C64 C63 120.6(4) . . ?
C65 C64 H64 119.8 . . ?
C63 C64 H64 119.6 . . ?
C64 C65 C66 120.1(4) . . ?
C64 C65 H65 120.0 . . ?
C66 C65 H65 120.0 . . ?
C61 C66 C65 119.7(4) . . ?
C61 C66 H66 120.1 . . ?
C65 C66 H66 120.1 . . ?
C72 C71 C76 118.9(3) . . ?
C72 C71 P2 122.6(2) . . ?
C76 C71 P2 118.3(2) . . ?
C73 C72 C71 120.6(3) . . ?
C73 C72 H72 119.8 . . ?
C71 C72 H72 119.6 . . ?
C74 C73 C72 120.2(3) . . ?
C74 C73 H73 119.9 . . ?
C72 C73 H73 119.9 . . ?
C73 C74 C75 119.9(3) . . ?
C73 C74 H74 120.1 . . ?
C75 C74 H74 120.0 . . ?
C74 C75 C76 120.1(3) . . ?
C74 C75 H75 119.9 . . ?
C76 C75 H75 119.9 . . ?
C75 C76 C71 120.2(3) . . ?
C75 C76 H76 119.9 . . ?
C71 C76 H76 119.9 . . ?
C86 C81 C82 118.8(3) . . ?
C86 C81 P2 124.2(2) . . ?
C82 C81 P2 117.0(2) . . ?
C83 C82 C81 120.5(3) . . ?
C83 C82 H82 119.8 . . ?
C81 C82 H82 119.7 . . ?
C82 C83 C84 119.9(3) . . ?
C82 C83 H83 120.0 . . ?
C84 C83 H83 120.1 . . ?
C85 C84 C83 120.1(3) . . ?
C85 C84 H84 119.8 . . ?
C83 C84 H84 120.0 . . ?
C84 C85 C86 120.0(3) . . ?
C84 C85 H85 120.1 . . ?
C86 C85 H85 119.9 . . ?
C81 C86 C85 120.5(3) . . ?
C81 C86 H86 119.7 . . ?
C85 C86 H86 119.8 . . ?
C19 C110 C111 118.9(4) . . ?
C19 C110 H110 120.5 . . ?
C111 C110 H110 120.6 . . ?
C112 C111 C110 120.7(4) . . ?
C112 C111 H111 119.6 . . ?
C110 C111 H111 119.7 . . ?
C113 C112 C111 119.4(4) . . ?
C113 C112 H112 120.2 . . ?
C111 C112 H112 120.3 . . ?
C112 C113 C114 121.0(4) . . ?
C112 C113 H113 119.5 . . ?
C114 C113 H113 119.5 . . ?
C19 C114 C113 119.7(4) . . ?
C19 C114 H114 120.2 . . ?
C113 C114 H114 120.1 . . ?
C211 C210 C29 120.0(3) . . ?
C211 C210 H210 120.0 . . ?
C29 C210 H210 120.0 . . ?
C212 C211 C210 120.6(3) . . ?
C212 C211 H211 119.7 . . ?
C210 C211 H211 119.7 . . ?
C211 C212 C213 119.6(3) . . ?
C211 C212 H212 120.1 . . ?
C213 C212 H212 120.3 . . ?
C214 C213 C212 120.7(3) . . ?
C214 C213 H213 119.6 . . ?
C212 C213 H213 119.6 . . ?
C213 C214 C29 119.2(3) . . ?
C213 C214 H214 120.4 . . ?
C29 C214 H214 120.3 . . ?
P4 Ag3 S3 115.87(2) . . y
P4 Ag3 S4 122.48(3) . . y
S3 Ag3 S4 108.52(2) . . y
P4 Ag3 S3 102.53(2) . 2_755 y
S3 Ag3 S3 113.961(17) . 2_755 y
S4 Ag3 S3 90.38(2) . 2_755 y
P4 Ag3 Ag3 126.10(2) . 2_755 ?
S3 Ag3 Ag3 60.825(17) . 2_755 ?
S4 Ag3 Ag3 106.527(19) . 2_755 ?
S3 Ag3 Ag3 53.136(16) 2_755 2_755 ?
P4 Ag3 Ag4 90.789(19) . 2_755 ?
S3 Ag3 Ag4 153.274(18) . 2_755 ?
S4 Ag3 Ag4 53.142(16) . 2_755 ?
S3 Ag3 Ag4 54.023(15) 2_755 2_755 ?
Ag3 Ag3 Ag4 102.748(11) 2_755 2_755 ?
P3 Ag4 N42 121.74(6) . 2_755 y
P3 Ag4 S4 128.83(3) . 2_755 y
N42 Ag4 S4 71.75(6) 2_755 2_755 y
P3 Ag4 S3 110.09(2) . . y
N42 Ag4 S3 123.04(6) 2_755 . y
S4 Ag4 S3 94.19(2) 2_755 . y
P3 Ag4 Ag3 167.40(2) . 2_755 ?
N42 Ag4 Ag3 70.56(6) 2_755 2_755 ?
S4 Ag4 Ag3 54.784(17) 2_755 2_755 ?
S3 Ag4 Ag3 57.571(15) . 2_755 ?
P3 Ag4 S4 132.07(2) . . y
N42 Ag4 S4 100.84(6) 2_755 . y
S4 Ag4 S4 82.305(19) 2_755 . y
S3 Ag4 S4 22.646(16) . . ?
Ag3 Ag4 S4 36.075(8) 2_755 . ?
C38 S3 Ag3 116.21(10) . . ?
C38 S3 Ag4 104.01(10) . . ?
Ag3 S3 Ag4 127.06(3) . . y
C38 S3 Ag3 110.83(9) . 2_755 ?
Ag3 S3 Ag3 66.040(17) . 2_755 y
Ag4 S3 Ag3 68.405(17) . 2_755 y
C38 S3 S4 137.99(9) . 2_755 ?
Ag3 S3 S4 85.61(2) . 2_755 ?
Ag4 S3 S4 41.988(15) . 2_755 ?
Ag3 S3 S4 43.227(15) 2_755 2_755 ?
C38 S3 S4 79.87(10) . . ?
Ag3 S3 S4 36.394(14) . . ?
Ag4 S3 S4 143.22(2) . . ?
Ag3 S3 S4 75.996(18) 2_755 . ?
S4 S3 S4 112.659(19) 2_755 . ?
C48 S4 Ag4 96.43(10) . 2_755 ?
C48 S4 Ag3 102.98(10) . . ?
Ag4 S4 Ag3 72.07(2) 2_755 . y
C48 S4 S3 111.77(10) . . ?
Ag4 S4 S3 104.75(2) 2_755 . ?
Ag3 S4 S3 35.083(14) . . ?
C48 S4 Ag3 141.52(10) . 2_755 ?
Ag4 S4 Ag3 78.430(18) 2_755 2_755 y
Ag3 S4 Ag3 38.897(12) . 2_755 ?
S3 S4 Ag3 37.388(11) . 2_755 ?
C48 S4 Ag4 125.33(10) . . ?
Ag4 S4 Ag4 97.695(19) 2_755 . y
Ag3 S4 Ag4 35.890(12) . . ?
S3 S4 Ag4 14.136(10) . . ?
Ag3 S4 Ag4 23.950(6) 2_755 . ?
C101 P3 C91 101.93(14) . . ?
C101 P3 C31 101.53(13) . . ?
C91 P3 C31 105.72(13) . . ?
C101 P3 Ag4 117.49(10) . . ?
C91 P3 Ag4 109.67(10) . . ?
C31 P3 Ag4 118.65(9) . . ?
C131 P4 C121 102.69(14) . . ?
C131 P4 C41 102.86(14) . . ?
C121 P4 C41 102.97(13) . . ?
C131 P4 Ag3 115.29(10) . . ?
C121 P4 Ag3 111.81(10) . . ?
C41 P4 Ag3 119.24(10) . . ?
C37 N32 N33 110.5(2) . . ?
C38 N33 N32 116.1(2) . . ?
C38 N34 C39 127.5(2) . . ?
C38 N34 H34A 113.4 . . ?
C39 N34 H34A 119.0 . . ?
C47 N42 N43 114.7(2) . . ?
C47 N42 Ag4 123.4(2) . 2_755 ?
N43 N42 Ag4 115.97(17) . 2_755 ?
C48 N43 N42 114.0(2) . . ?
C48 N44 C49 129.6(3) . . ?
C48 N44 H44A 110.9 . . ?
C49 N44 H44A 119.3 . . ?
C32 C31 C36 117.7(3) . . ?
C32 C31 P3 119.8(2) . . ?
C36 C31 P3 122.4(2) . . ?
C33 C32 C31 121.9(3) . . ?
C33 C32 H32 119.0 . . ?
C31 C32 H32 119.1 . . ?
C34 C33 C32 120.0(3) . . ?
C34 C33 H33 120.1 . . ?
C32 C33 H33 119.9 . . ?
C33 C34 C35 119.6(3) . . ?
C33 C34 H34 120.1 . . ?
C35 C34 H34 120.4 . . ?
C34 C35 C36 121.7(3) . . ?
C34 C35 H35 119.2 . . ?
C36 C35 H35 119.2 . . ?
C35 C36 C31 119.1(3) . . ?
C35 C36 C37 115.2(3) . . ?
C31 C36 C37 125.7(3) . . ?
N32 C37 C36 124.7(3) . . ?
N32 C37 H37 117.7 . . ?
C36 C37 H37 117.6 . . ?
N33 C38 N34 116.3(2) . . ?
N33 C38 S3 127.2(2) . . ?
N34 C38 S3 116.4(2) . . ?
C314 C39 C310 119.1(3) . . ?
C314 C39 N34 117.4(3) . . ?
C310 C39 N34 123.4(3) . . ?
C42 C41 C46 118.8(3) . . ?
C42 C41 P4 121.2(2) . . ?
C46 C41 P4 120.1(2) . . ?
C43 C42 C41 120.6(3) . . ?
C43 C42 H42 119.7 . . ?
C41 C42 H42 119.6 . . ?
C44 C43 C42 120.4(3) . . ?
C44 C43 H43 119.8 . . ?
C42 C43 H43 119.8 . . ?
C43 C44 C45 120.2(3) . . ?
C43 C44 H44 119.9 . . ?
C45 C44 H44 119.9 . . ?
C44 C45 C46 120.1(3) . . ?
C44 C45 H45 120.1 . . ?
C46 C45 H45 119.9 . . ?
C45 C46 C41 119.8(3) . . ?
C45 C46 C47 119.0(3) . . ?
C41 C46 C47 121.1(3) . . ?
N42 C47 C46 118.9(3) . . ?
N42 C47 H47 120.6 . . ?
C46 C47 H47 120.5 . . ?
N43 C48 N44 119.1(3) . . ?
N43 C48 S4 128.4(2) . . ?
N44 C48 S4 112.5(2) . . ?
C410 C49 C414 119.0(3) . . ?
C410 C49 N44 123.9(3) . . ?
C414 C49 N44 117.0(3) . . ?
C96 C91 C92 118.3(3) . . ?
C96 C91 P3 124.8(2) . . ?
C92 C91 P3 117.0(3) . . ?
C91 C92 C93 119.5(4) . . ?
C91 C92 H92 120.3 . . ?
C93 C92 H92 120.2 . . ?
C94 C93 C92 121.1(4) . . ?
C94 C93 H93 119.4 . . ?
C92 C93 H93 119.5 . . ?
C95 C94 C93 120.1(4) . . ?
C95 C94 H94 120.0 . . ?
C93 C94 H94 119.9 . . ?
C94 C95 C96 120.0(4) . . ?
C94 C95 H95 120.0 . . ?
C96 C95 H95 120.0 . . ?
C91 C96 C95 120.9(3) . . ?
C91 C96 H96 119.5 . . ?
C95 C96 H96 119.6 . . ?
C102 C101 C106 118.8(3) . . ?
C102 C101 P3 119.2(2) . . ?
C106 C101 P3 121.8(2) . . ?
C101 C102 C103 120.4(3) . . ?
C101 C102 H102 119.8 . . ?
C103 C102 H102 119.8 . . ?
C104 C103 C102 119.9(4) . . ?
C104 C103 H103 120.2 . . ?
C102 C103 H103 119.9 . . ?
C105 C104 C103 120.5(4) . . ?
C105 C104 H104 119.8 . . ?
C103 C104 H104 119.7 . . ?
C104 C105 C106 119.9(4) . . ?
C104 C105 H105 120.0 . . ?
C106 C105 H105 120.1 . . ?
C105 C106 C101 120.5(3) . . ?
C105 C106 H106 119.8 . . ?
C101 C106 H106 119.7 . . ?
C122 C121 C126 119.2(3) . . ?
C122 C121 P4 123.2(2) . . ?
C126 C121 P4 117.6(2) . . ?
C121 C122 C123 120.6(3) . . ?
C121 C122 H122 119.7 . . ?
C123 C122 H122 119.7 . . ?
C122 C123 C124 119.6(3) . . ?
C122 C123 H123 120.2 . . ?
C124 C123 H123 120.2 . . ?
C125 C124 C123 120.5(3) . . ?
C125 C124 H124 119.7 . . ?
C123 C124 H124 119.7 . . ?
C124 C125 C126 119.7(3) . . ?
C124 C125 H125 120.2 . . ?
C126 C125 H125 120.1 . . ?
C125 C126 C121 120.4(3) . . ?
C125 C126 H126 119.8 . . ?
C121 C126 H126 119.8 . . ?
C136 C131 C132 118.7(3) . . ?
C136 C131 P4 118.5(2) . . ?
C132 C131 P4 122.8(3) . . ?
C133 C132 C131 120.3(3) . . ?
C133 C132 H132 119.9 . . ?
C131 C132 H132 119.9 . . ?
C132 C133 C134 120.5(3) . . ?
C132 C133 H133 119.8 . . ?
C134 C133 H133 119.8 . . ?
C135 C134 C133 119.5(3) . . ?
C135 C134 H134 120.2 . . ?
C133 C134 H134 120.3 . . ?
C134 C135 C136 120.2(3) . . ?
C134 C135 H135 119.9 . . ?
C136 C135 H135 119.9 . . ?
C131 C136 C135 120.9(3) . . ?
C131 C136 H136 119.6 . . ?
C135 C136 H136 119.5 . . ?
C311 C310 C39 119.7(3) . . ?
C311 C310 H310 120.2 . . ?
C39 C310 H310 120.2 . . ?
C312 C311 C310 121.3(3) . . ?
C312 C311 H311 119.3 . . ?
C310 C311 H311 119.4 . . ?
C313 C312 C311 119.2(3) . . ?
C313 C312 H312 120.5 . . ?
C311 C312 H312 120.4 . . ?
C312 C313 C314 121.3(3) . . ?
C312 C313 H313 119.3 . . ?
C314 C313 H313 119.5 . . ?
C39 C314 C313 119.5(3) . . ?
C39 C314 H314 120.3 . . ?
C313 C314 H314 120.2 . . ?
C411 C410 C49 119.7(3) . . ?
C411 C410 H410 120.1 . . ?
C49 C410 H410 120.2 . . ?
C410 C411 C412 121.1(3) . . ?
C410 C411 H411 119.5 . . ?
C412 C411 H411 119.4 . . ?
C413 C412 C411 119.3(3) . . ?
C413 C412 H412 120.3 . . ?
C411 C412 H412 120.3 . . ?
C412 C413 C414 120.6(3) . . ?
C412 C413 H413 119.7 . . ?
C414 C413 H413 119.7 . . ?
C413 C414 C49 120.3(3) . . ?
C413 C414 H414 119.8 . . ?
C49 C414 H414 119.9 . . ?
C142 O141 H141 100.8 . . ?
O141 C142 H14B 109.6 . . ?
O141 C142 H14C 109.7 . . ?
H14B C142 H14C 109.5 . . ?
O141 C142 H14D 109.1 . . ?
H14B C142 H14D 109.5 . . ?
H14C C142 H14D 109.5 . . ?
C144 O143 H143 113.4 . . ?
O143 C144 H14E 109.6 . . ?
O143 C144 H14F 109.5 . . ?
H14E C144 H14F 109.5 . . ?
O143 C144 H14G 109.3 . . ?
H14E C144 H14G 109.5 . . ?
H14F C144 H14G 109.5 . . ?
C146 O145 H145 109.5 . . ?
O145 C146 H14H 109.5 . . ?
O145 C146 H14I 109.5 . . ?
H14H C146 H14I 109.5 . . ?
O145 C146 H14J 109.4 . . ?
H14H C146 H14J 109.5 . . ?
H14I C146 H14J 109.5 . . ?
C148 O147 H147 109.3 . . ?
O147 C148 H14K 109.5 . . ?
O147 C148 H14L 109.0 . . ?
H14K C148 H14L 109.5 . . ?
O147 C148 H14M 110.0 . . ?
H14K C148 H14M 109.5 . . ?
H14L C148 H14M 109.5 . . ?

loop_
_geom_bond_atom_site_label_1
_geom_bond_atom_site_label_2
_geom_bond_distance
_geom_bond_site_symmetry_2
_geom_bond_publ_flag
Ag1 P1 2.4505(8) . y
Ag1 S1 2.5759(8) . y
Ag1 S2 2.5822(7) 2_666 y
Ag1 S2 2.8079(8) . y
Ag1 Ag2A 2.9067(6) . y
Ag1 Ag2B 3.026(6) . ?
Ag1 Ag1 3.6275(5) 2_666 y
Ag2A P2 2.4084(10) . y
Ag2A S1 2.5095(8) . y
Ag2A S2 2.5645(14) . y
Ag2B P2 2.335(7) . ?
Ag2B S1 2.393(9) . ?
Ag2B N22 2.630(8) . ?
S1 C18 1.763(3) . ?
S1 S2 4.1964(11) . y
S2 C28 1.756(3) . ?
S2 Ag1 2.5822(7) 2_666 y
S2 S2 3.9931(15) 2_666 y
S2 Ag2A 4.9663(12) 2_666 y
P1 C61 1.822(3) . ?
P1 C11 1.831(3) . ?
P1 C51 1.831(3) . ?
P2 C81 1.826(3) . ?
P2 C71 1.826(3) . ?
P2 C21 1.833(3) . ?
N12 C17 1.274(4) . ?
N12 N13 1.394(4) . ?
N13 C18 1.301(4) . ?
N14 C18 1.375(4) . ?
N14 C19 1.419(4) . ?
N14 H14A 0.9144 . ?
N22 C27 1.272(4) . ?
N22 N23 1.396(3) . ?
N23 C28 1.300(4) . ?
N24 C28 1.371(4) . ?
N24 C29 1.419(4) . ?
N24 H24A 0.8737 . ?
C11 C12 1.392(5) . ?
C11 C16 1.414(5) . ?
C12 C13 1.395(5) . ?
C12 H12 0.9500 . ?
C13 C14 1.374(5) . ?
C13 H13 0.9500 . ?
C14 C15 1.371(6) . ?
C14 H14 0.9500 . ?
C15 C16 1.407(5) . ?
C15 H15 0.9500 . ?
C16 C17 1.472(5) . ?
C17 H17 0.9500 . ?
C19 C114 1.392(6) . ?
C19 C110 1.398(6) . ?
C21 C22 1.396(4) . ?
C21 C26 1.420(4) . ?
C22 C23 1.387(4) . ?
C22 H22 0.9500 . ?
C23 C24 1.382(5) . ?
C23 H23 0.9500 . ?
C24 C25 1.375(4) . ?
C24 H24 0.9500 . ?
C25 C26 1.402(4) . ?
C25 H25 0.9500 . ?
C26 C27 1.468(4) . ?
C27 H27 0.9500 . ?
C29 C210 1.391(4) . ?
C29 C214 1.397(4) . ?
C51 C52 1.386(5) . ?
C51 C56 1.399(5) . ?
C52 C53 1.389(5) . ?
C52 H52 0.9500 . ?
C53 C54 1.387(5) . ?
C53 H53 0.9500 . ?
C54 C55 1.377(5) . ?
C54 H54 0.9500 . ?
C55 C56 1.384(5) . ?
C55 H55 0.9500 . ?
C56 H56 0.9500 . ?
C61 C66 1.384(5) . ?
C61 C62 1.405(5) . ?
C62 C63 1.375(6) . ?
C62 H62 0.9500 . ?
C63 C64 1.374(7) . ?
C63 H63 0.9500 . ?
C64 C65 1.371(6) . ?
C64 H64 0.9500 . ?
C65 C66 1.403(6) . ?
C65 H65 0.9500 . ?
C66 H66 0.9500 . ?
C71 C72 1.389(4) . ?
C71 C76 1.400(4) . ?
C72 C73 1.386(5) . ?
C72 H72 0.9500 . ?
C73 C74 1.380(5) . ?
C73 H73 0.9500 . ?
C74 C75 1.386(5) . ?
C74 H74 0.9500 . ?
C75 C76 1.388(5) . ?
C75 H75 0.9500 . ?
C76 H76 0.9500 . ?
C81 C86 1.384(4) . ?
C81 C82 1.396(4) . ?
C82 C83 1.384(5) . ?
C82 H82 0.9500 . ?
C83 C84 1.384(5) . ?
C83 H83 0.9500 . ?
C84 C85 1.376(6) . ?
C84 H84 0.9500 . ?
C85 C86 1.391(5) . ?
C85 H85 0.9500 . ?
C86 H86 0.9500 . ?
C110 C111 1.400(5) . ?
C110 H110 0.9500 . ?
C111 C112 1.400(7) . ?
C111 H111 0.9500 . ?
C112 C113 1.369(7) . ?
C112 H112 0.9500 . ?
C113 C114 1.396(5) . ?
C113 H113 0.9500 . ?
C114 H114 0.9500 . ?
C210 C211 1.386(5) . ?
C210 H210 0.9500 . ?
C211 C212 1.370(5) . ?
C211 H211 0.9500 . ?
C212 C213 1.391(5) . ?
C212 H212 0.9500 . ?
C213 C214 1.386(5) . ?
C213 H213 0.9500 . ?
C214 H214 0.9500 . ?
Ag3 P4 2.4663(8) . y
Ag3 S3 2.5755(7) . y
Ag3 S4 2.6587(8) . y
Ag3 S3 2.8109(7) 2_755 y
Ag3 Ag3 2.9418(4) 2_755 y
Ag3 Ag4 3.0964(3) 2_755 y
Ag4 P3 2.4147(7) . y
Ag4 N42 2.442(2) 2_755 y
Ag4 S4 2.6039(7) 2_755 y
Ag4 S3 2.6950(7) . y
Ag4 Ag3 3.0964(3) 2_755 y
Ag4 S4 6.6074(8) . y
S3 C38 1.765(3) . ?
S3 Ag3 2.8108(7) 2_755 y
S3 S4 3.8819(10) 2_755 y
S3 S4 4.2489(10) . y
S4 C48 1.751(3) . ?
S4 Ag4 2.6039(7) 2_755 y
S4 Ag3 4.4915(8) 2_755 y
P3 C101 1.820(3) . ?
P3 C91 1.823(3) . ?
P3 C31 1.831(3) . ?
P4 C131 1.825(3) . ?
P4 C121 1.835(3) . ?
P4 C41 1.838(3) . ?
N32 C37 1.288(4) . ?
N32 N33 1.390(3) . ?
N33 C38 1.297(4) . ?
N34 C38 1.378(4) . ?
N34 C39 1.414(4) . ?
N34 H34A 0.8826 . ?
N42 C47 1.277(4) . ?
N42 N43 1.396(3) . ?
N42 Ag4 2.442(2) 2_755 ?
N43 C48 1.299(4) . ?
N44 C48 1.376(4) . ?
N44 C49 1.411(4) . ?
N44 H44A 0.9832 . ?
C31 C32 1.403(4) . ?
C31 C36 1.411(4) . ?
C32 C33 1.386(4) . ?
C32 H32 0.9500 . ?
C33 C34 1.370(5) . ?
C33 H33 0.9500 . ?
C34 C35 1.381(5) . ?
C34 H34 0.9500 . ?
C35 C36 1.399(4) . ?
C35 H35 0.9500 . ?
C36 C37 1.456(4) . ?
C37 H37 0.9500 . ?
C39 C314 1.389(4) . ?
C39 C310 1.397(4) . ?
C41 C42 1.392(4) . ?
C41 C46 1.404(5) . ?
C42 C43 1.390(5) . ?
C42 H42 0.9500 . ?
C43 C44 1.369(5) . ?
C43 H43 0.9500 . ?
C44 C45 1.387(5) . ?
C44 H44 0.9500 . ?
C45 C46 1.397(4) . ?
C45 H45 0.9500 . ?
C46 C47 1.478(4) . ?
C47 H47 0.9500 . ?
C49 C410 1.396(4) . ?
C49 C414 1.399(4) . ?
C91 C96 1.386(4) . ?
C91 C92 1.391(5) . ?
C92 C93 1.399(6) . ?
C92 H92 0.9500 . ?
C93 C94 1.358(7) . ?
C93 H93 0.9500 . ?
C94 C95 1.358(6) . ?
C94 H94 0.9500 . ?
C95 C96 1.394(4) . ?
C95 H95 0.9500 . ?
C96 H96 0.9500 . ?
C101 C102 1.383(4) . ?
C101 C106 1.398(4) . ?
C102 C103 1.389(5) . ?
C102 H102 0.9500 . ?
C103 C104 1.379(6) . ?
C103 H103 0.9500 . ?
C104 C105 1.369(6) . ?
C104 H104 0.9500 . ?
C105 C106 1.383(5) . ?
C105 H105 0.9500 . ?
C106 H106 0.9500 . ?
C121 C122 1.387(4) . ?
C121 C126 1.397(4) . ?
C122 C123 1.387(4) . ?
C122 H122 0.9500 . ?
C123 C124 1.391(5) . ?
C123 H123 0.9500 . ?
C124 C125 1.379(5) . ?
C124 H124 0.9500 . ?
C125 C126 1.388(4) . ?
C125 H125 0.9500 . ?
C126 H126 0.9500 . ?
C131 C136 1.377(5) . ?
C131 C132 1.400(4) . ?
C132 C133 1.378(5) . ?
C132 H132 0.9500 . ?
C133 C134 1.387(6) . ?
C133 H133 0.9500 . ?
C134 C135 1.374(5) . ?
C134 H134 0.9500 . ?
C135 C136 1.388(5) . ?
C135 H135 0.9500 . ?
C136 H136 0.9500 . ?
C310 C311 1.389(4) . ?
C310 H310 0.9500 . ?
C311 C312 1.372(5) . ?
C311 H311 0.9500 . ?
C312 C313 1.364(5) . ?
C312 H312 0.9500 . ?
C313 C314 1.400(5) . ?
C313 H313 0.9500 . ?
C314 H314 0.9500 . ?
C410 C411 1.379(4) . ?
C410 H410 0.9500 . ?
C411 C412 1.384(5) . ?
C411 H411 0.9500 . ?
C412 C413 1.377(5) . ?
C412 H412 0.9500 . ?
C413 C414 1.380(5) . ?
C413 H413 0.9500 . ?
C414 H414 0.9500 . ?
O141 C142 1.411(6) . ?
O141 H141 1.0347 . ?
C142 H14B 0.9800 . ?
C142 H14C 0.9800 . ?
C142 H14D 0.9800 . ?
O143 C144 1.476(6) . ?
O143 H143 1.0270 . ?
C144 H14E 0.9800 . ?
C144 H14F 0.9800 . ?
C144 H14G 0.9800 . ?
O145 C146 1.373(6) . ?
O145 H145 0.8400 . ?
C146 H14H 0.9800 . ?
C146 H14I 0.9800 . ?
C146 H14J 0.9800 . ?
O147 C148 1.363(9) . ?
O147 H147 0.8400 . ?
C148 H14K 0.9800 . ?
C148 H14L 0.9800 . ?
C148 H14M 0.9800 . ?

loop_
_geom_hbond_atom_site_label_D
_geom_hbond_atom_site_label_H
_geom_hbond_atom_site_label_A
_geom_hbond_distance_DH
_geom_hbond_distance_HA
_geom_hbond_distance_DA
_geom_hbond_angle_DHA
_geom_hbond_site_symmetry_A
N14 H14A O141 0.91 2.03 2.927(4) 165.1 .
N24 H24A S1 0.87 2.67 3.529(3) 168.5 2_666
N34 H34A S4 0.88 2.53 3.382(2) 162.8 .
O141 H141 O147 1.03 1.75 2.772(5) 168.9 2_656
O143 H143 N43 1.03 1.85 2.802(4) 152.5 1_455
O145 H145 O143 0.84 1.83 2.669(5) 177.1 .
O147 H147 N13 0.84 2.05 2.822(4) 153.2 .

loop_
_geom_torsion_atom_site_label_1
_geom_torsion_atom_site_label_2
_geom_torsion_atom_site_label_3
_geom_torsion_atom_site_label_4
_geom_torsion
_geom_torsion_site_symmetry_1
_geom_torsion_site_symmetry_4
P1 Ag1 Ag2A P2 -19.03(18) . .
S1 Ag1 Ag2A P2 -123.46(19) . .
S2 Ag1 Ag2A P2 148.82(16) 2_666 .
S2 Ag1 Ag2A P2 86.16(16) . .
Ag2B Ag1 Ag2A P2 -59.2(7) . .
Ag1 Ag1 Ag2A P2 115.37(17) 2_666 .
P1 Ag1 Ag2A S1 104.43(4) . .
S2 Ag1 Ag2A S1 -87.72(4) 2_666 .
S2 Ag1 Ag2A S1 -150.38(5) . .
Ag2B Ag1 Ag2A S1 64.3(6) . .
Ag1 Ag1 Ag2A S1 -121.17(3) 2_666 .
P1 Ag1 Ag2A S2 -105.19(4) . .
S1 Ag1 Ag2A S2 150.38(5) . .
S2 Ag1 Ag2A S2 62.66(4) 2_666 .
Ag2B Ag1 Ag2A S2 -145.3(6) . .
Ag1 Ag1 Ag2A S2 29.21(2) 2_666 .
P1 Ag1 Ag2B P2 -102(2) . .
S1 Ag1 Ag2B P2 150(2) . .
S2 Ag1 Ag2B P2 77.0(14) 2_666 .
S2 Ag1 Ag2B P2 12.4(17) . .
Ag2A Ag1 Ag2B P2 43(2) . .
Ag1 Ag1 Ag2B P2 37.6(18) 2_666 .
P1 Ag1 Ag2B S1 108.0(2) . .
S2 Ag1 Ag2B S1 -73.3(8) 2_666 .
S2 Ag1 Ag2B S1 -137.9(5) . .
Ag2A Ag1 Ag2B S1 -107.2(5) . .
Ag1 Ag1 Ag2B S1 -112.7(4) 2_666 .
P1 Ag1 Ag2B N22 -57.7(8) . .
S1 Ag1 Ag2B N22 -165.7(10) . .
S2 Ag1 Ag2B N22 121.0(2) 2_666 .
S2 Ag1 Ag2B N22 56.3(5) . .
Ag2A Ag1 Ag2B N22 87.1(11) . .
Ag1 Ag1 Ag2B N22 81.5(6) 2_666 .
P2 Ag2B S1 C18 82(2) . .
N22 Ag2B S1 C18 -94.9(18) . .
Ag1 Ag2B S1 C18 -117.9(2) . .
P2 Ag2B S1 Ag2A -94(2) . .
N22 Ag2B S1 Ag2A 89.4(18) . .
Ag1 Ag2B S1 Ag2A 66.4(5) . .
P2 Ag2B S1 Ag1 -160(2) . .
N22 Ag2B S1 Ag1 23.0(16) . .
P2 Ag2B S1 S2 -127(2) . .
N22 Ag2B S1 S2 56.9(14) . .
Ag1 Ag2B S1 S2 33.9(2) . .
P2 Ag2A S1 C18 46.13(14) . .
S2 Ag2A S1 C18 -141.47(12) . .
Ag1 Ag2A S1 C18 -113.65(12) . .
P2 Ag2A S1 Ag2B 50.3(5) . .
S2 Ag2A S1 Ag2B -137.2(5) . .
Ag1 Ag2A S1 Ag2B -109.4(5) . .
P2 Ag2A S1 Ag1 159.78(8) . .
S2 Ag2A S1 Ag1 -27.82(3) . .
P2 Ag2A S1 S2 -172.41(10) . .
Ag1 Ag2A S1 S2 27.82(3) . .
P1 Ag1 S1 C18 -32.90(12) . .
S2 Ag1 S1 C18 -150.32(12) 2_666 .
S2 Ag1 S1 C18 108.95(12) . .
Ag2A Ag1 S1 C18 85.02(12) . .
Ag2B Ag1 S1 C18 71.2(6) . .
Ag1 Ag1 S1 C18 155.00(12) 2_666 .
P1 Ag1 S1 Ag2B -104.1(6) . .
S2 Ag1 S1 Ag2B 138.5(6) 2_666 .
S2 Ag1 S1 Ag2B 37.7(6) . .
Ag2A Ag1 S1 Ag2B 13.8(6) . .
Ag1 Ag1 S1 Ag2B 83.8(6) 2_666 .
P1 Ag1 S1 Ag2A -117.92(4) . .
S2 Ag1 S1 Ag2A 124.66(4) 2_666 .
S2 Ag1 S1 Ag2A 23.93(4) . .
Ag2B Ag1 S1 Ag2A -13.8(6) . .
Ag1 Ag1 S1 Ag2A 69.98(4) 2_666 .
P1 Ag1 S1 S2 -141.86(3) . .
S2 Ag1 S1 S2 100.73(2) 2_666 .
Ag2A Ag1 S1 S2 -23.93(4) . .
Ag2B Ag1 S1 S2 -37.7(6) . .
Ag1 Ag1 S1 S2 46.051(17) 2_666 .
P2 Ag2A S2 C28 -77.56(11) . .
S1 Ag2A S2 C28 108.70(11) . .
Ag1 Ag2A S2 C28 82.48(10) . .
P2 Ag2A S2 Ag1 139.51(5) . 2_666
S1 Ag2A S2 Ag1 -34.23(7) . 2_666
Ag1 Ag2A S2 Ag1 -60.45(4) . 2_666
P2 Ag2A S2 Ag1 -160.04(5) . .
S1 Ag2A S2 Ag1 26.22(3) . .
P2 Ag2A S2 S2 173.49(4) . 2_666
S1 Ag2A S2 S2 -0.24(5) . 2_666
Ag1 Ag2A S2 S2 -26.47(2) . 2_666
P2 Ag2A S2 S1 173.74(8) . .
Ag1 Ag2A S2 S1 -26.22(3) . .
P2 Ag2A S2 Ag2A 173.49(4) . 2_666
S1 Ag2A S2 Ag2A -0.24(5) . 2_666
Ag1 Ag2A S2 Ag2A -26.47(2) . 2_666
P1 Ag1 S2 C28 11.48(10) . .
S1 Ag1 S2 C28 -129.92(10) . .
S2 Ag1 S2 C28 117.78(10) 2_666 .
Ag2A Ag1 S2 C28 -105.74(10) . .
Ag2B Ag1 S2 C28 -98.3(3) . .
Ag1 Ag1 S2 C28 117.78(10) 2_666 .
P1 Ag1 S2 Ag2A 117.22(4) . .
S1 Ag1 S2 Ag2A -24.19(3) . .
S2 Ag1 S2 Ag2A -136.48(4) 2_666 .
Ag2B Ag1 S2 Ag2A 7.4(2) . .
Ag1 Ag1 S2 Ag2A -136.48(4) 2_666 .
P1 Ag1 S2 Ag1 -106.30(3) . 2_666
S1 Ag1 S2 Ag1 112.29(2) . 2_666
S2 Ag1 S2 Ag1 0.0 2_666 2_666
Ag2A Ag1 S2 Ag1 136.48(4) . 2_666
Ag2B Ag1 S2 Ag1 143.9(3) . 2_666
P1 Ag1 S2 S2 -106.30(3) . 2_666
S1 Ag1 S2 S2 112.29(2) . 2_666
Ag2A Ag1 S2 S2 136.48(4) . 2_666
Ag2B Ag1 S2 S2 143.9(3) . 2_666
Ag1 Ag1 S2 S2 0.0 2_666 2_666
P1 Ag1 S2 S1 141.41(3) . .
S2 Ag1 S2 S1 -112.29(2) 2_666 .
Ag2A Ag1 S2 S1 24.19(3) . .
Ag2B Ag1 S2 S1 31.6(3) . .
Ag1 Ag1 S2 S1 -112.29(2) 2_666 .
P1 Ag1 S2 Ag2A -85.66(3) . 2_666
S1 Ag1 S2 Ag2A 132.93(2) . 2_666
S2 Ag1 S2 Ag2A 20.641(16) 2_666 2_666
Ag2A Ag1 S2 Ag2A 157.12(2) . 2_666
Ag2B Ag1 S2 Ag2A 164.5(2) . 2_666
Ag1 Ag1 S2 Ag2A 20.641(16) 2_666 2_666
C18 S1 S2 C28 -36.53(17) . .
Ag2B S1 S2 C28 -68.9(5) . .
Ag2A S1 S2 C28 -82.24(11) . .
Ag1 S1 S2 C28 55.72(10) . .
C18 S1 S2 Ag2A 45.71(14) . .
Ag2B S1 S2 Ag2A 13.4(5) . .
Ag1 S1 S2 Ag2A 137.97(6) . .
C18 S1 S2 Ag1 -160.92(13) . 2_666
Ag2B S1 S2 Ag1 166.7(5) . 2_666
Ag2A S1 S2 Ag1 153.37(5) . 2_666
Ag1 S1 S2 Ag1 -68.67(2) . 2_666
C18 S1 S2 Ag1 -92.26(13) . .
Ag2B S1 S2 Ag1 -124.6(5) . .
Ag2A S1 S2 Ag1 -137.97(6) . .
C18 S1 S2 S2 -134.57(13) . 2_666
Ag2B S1 S2 S2 -166.9(5) . 2_666
Ag2A S1 S2 S2 179.73(6) . 2_666
Ag1 S1 S2 S2 -42.310(18) . 2_666
C18 S1 S2 Ag2A -134.49(13) . 2_666
Ag2B S1 S2 Ag2A -166.8(5) . 2_666
Ag2A S1 S2 Ag2A 179.80(4) . 2_666
Ag1 S1 S2 Ag2A -42.23(2) . 2_666
S1 Ag1 P1 C61 -38.29(12) . .
S2 Ag1 P1 C61 83.88(12) 2_666 .
S2 Ag1 P1 C61 -172.48(11) . .
Ag2A Ag1 P1 C61 -105.63(12) . .
Ag2B Ag1 P1 C61 -97.0(4) . .
Ag1 Ag1 P1 C61 133.09(11) 2_666 .
S1 Ag1 P1 C11 84.22(14) . .
S2 Ag1 P1 C11 -153.61(13) 2_666 .
S2 Ag1 P1 C11 -49.97(14) . .
Ag2A Ag1 P1 C11 16.89(14) . .
Ag2B Ag1 P1 C11 25.5(5) . .
Ag1 Ag1 P1 C11 -104.40(13) 2_666 .
S1 Ag1 P1 C51 -150.77(11) . .
S2 Ag1 P1 C51 -28.59(12) 2_666 .
S2 Ag1 P1 C51 75.05(12) . .
Ag2A Ag1 P1 C51 141.90(11) . .
Ag2B Ag1 P1 C51 150.5(4) . .
Ag1 Ag1 P1 C51 20.61(12) 2_666 .
S1 Ag2B P2 C81 -6(2) . .
N22 Ag2B P2 C81 171.86(18) . .
Ag1 Ag2B P2 C81 -142.3(14) . .
S1 Ag2B P2 C71 125.8(18) . .
N22 Ag2B P2 C71 -56.5(7) . .
Ag1 Ag2B P2 C71 -11(2) . .
S1 Ag2B P2 C21 -116(2) . .
N22 Ag2B P2 C21 61.6(5) . .
Ag1 Ag2B P2 C21 107.4(18) . .
S1 Ag2B P2 Ag2A 95.6(19) . .
N22 Ag2B P2 Ag2A -86.7(9) . .
Ag1 Ag2B P2 Ag2A -41(2) . .
S1 Ag2A P2 C81 36.75(14) . .
S2 Ag2A P2 C81 -135.39(11) . .
Ag1 Ag2A P2 C81 147.68(18) . .
S1 Ag2A P2 C71 157.22(11) . .
S2 Ag2A P2 C71 -14.92(11) . .
Ag1 Ag2A P2 C71 -91.9(2) . .
S1 Ag2A P2 C21 -83.31(12) . .
S2 Ag2A P2 C21 104.54(11) . .
Ag1 Ag2A P2 C21 27.6(2) . .
S1 Ag2A P2 Ag2B -49.1(6) . .
S2 Ag2A P2 Ag2B 138.8(6) . .
Ag1 Ag2A P2 Ag2B 61.8(7) . .
C17 N12 N13 C18 -158.2(3) . .
P2 Ag2B N22 C27 -72.6(7) . .
S1 Ag2B N22 C27 105.3(17) . .
Ag1 Ag2B N22 C27 124.0(5) . .
P2 Ag2B N22 N23 151.6(3) . .
S1 Ag2B N22 N23 -31(2) . .
Ag1 Ag2B N22 N23 -11.8(9) . .
C27 N22 N23 C28 -176.6(3) . .
Ag2B N22 N23 C28 -41.5(8) . .
C61 P1 C11 C12 -104.7(3) . .
C51 P1 C11 C12 1.2(3) . .
Ag1 P1 C11 C12 130.2(2) . .
C61 P1 C11 C16 75.4(3) . .
C51 P1 C11 C16 -178.7(3) . .
Ag1 P1 C11 C16 -49.6(3) . .
C16 C11 C12 C13 -1.7(5) . .
P1 C11 C12 C13 178.4(3) . .
C11 C12 C13 C14 1.1(6) . .
C12 C13 C14 C15 0.4(6) . .
C13 C14 C15 C16 -1.2(6) . .
C14 C15 C16 C11 0.6(5) . .
C14 C15 C16 C17 -176.6(3) . .
C12 C11 C16 C15 0.9(5) . .
P1 C11 C16 C15 -179.3(3) . .
C12 C11 C16 C17 177.7(3) . .
P1 C11 C16 C17 -2.4(5) . .
N13 N12 C17 C16 -175.1(3) . .
C15 C16 C17 N12 -178.7(3) . .
C11 C16 C17 N12 4.4(6) . .
N12 N13 C18 N14 -178.1(3) . .
N12 N13 C18 S1 4.0(5) . .
C19 N14 C18 N13 -8.6(5) . .
C19 N14 C18 S1 169.6(3) . .
Ag2B S1 C18 N13 68.5(3) . .
Ag2A S1 C18 N13 69.6(3) . .
Ag1 S1 C18 N13 0.2(4) . .
S2 S1 C18 N13 45.5(4) . .
Ag2B S1 C18 N14 -109.4(3) . .
Ag2A S1 C18 N14 -108.4(2) . .
Ag1 S1 C18 N14 -177.81(19) . .
S2 S1 C18 N14 -132.4(2) . .
C18 N14 C19 C114 150.6(4) . .
C18 N14 C19 C110 -33.9(5) . .
C81 P2 C21 C22 8.9(3) . .
C71 P2 C21 C22 -99.7(3) . .
Ag2B P2 C21 C22 128.2(5) . .
Ag2A P2 C21 C22 136.6(2) . .
C81 P2 C21 C26 -168.2(2) . .
C71 P2 C21 C26 83.3(3) . .
Ag2B P2 C21 C26 -48.8(5) . .
Ag2A P2 C21 C26 -40.4(3) . .
C26 C21 C22 C23 -0.6(5) . .
P2 C21 C22 C23 -177.8(3) . .
C21 C22 C23 C24 0.2(5) . .
C22 C23 C24 C25 0.2(5) . .
C23 C24 C25 C26 -0.2(5) . .
C24 C25 C26 C21 -0.3(5) . .
C24 C25 C26 C27 -179.1(3) . .
C22 C21 C26 C25 0.6(4) . .
P2 C21 C26 C25 177.7(2) . .
C22 C21 C26 C27 179.3(3) . .
P2 C21 C26 C27 -3.6(4) . .
N23 N22 C27 C26 -176.2(3) . .
Ag2B N22 C27 C26 42.8(5) . .
C25 C26 C27 N22 -176.8(3) . .
C21 C26 C27 N22 4.5(5) . .
N22 N23 C28 N24 -172.4(2) . .
N22 N23 C28 S2 6.3(4) . .
C29 N24 C28 N23 6.7(5) . .
C29 N24 C28 S2 -172.1(2) . .
Ag2A S2 C28 N23 18.4(3) . .
Ag1 S2 C28 N23 166.0(2) 2_666 .
Ag1 S2 C28 N23 82.7(3) . .
S2 S2 C28 N23 119.2(3) 2_666 .
S1 S2 C28 N23 53.0(3) . .
Ag2A S2 C28 N23 148.9(3) 2_666 .
Ag2A S2 C28 N24 -162.89(19) . .
Ag1 S2 C28 N24 -15.3(3) 2_666 .
Ag1 S2 C28 N24 -98.6(2) . .
S2 S2 C28 N24 -62.1(2) 2_666 .
S1 S2 C28 N24 -128.31(19) . .
Ag2A S2 C28 N24 -32.4(2) 2_666 .
C28 N24 C29 C210 154.2(3) . .
C28 N24 C29 C214 -27.1(5) . .
C61 P1 C51 C52 -156.4(3) . .
C11 P1 C51 C52 95.8(3) . .
Ag1 P1 C51 C52 -39.0(3) . .
C61 P1 C51 C56 21.9(3) . .
C11 P1 C51 C56 -85.9(3) . .
Ag1 P1 C51 C56 139.3(2) . .
C56 C51 C52 C53 0.6(5) . .
P1 C51 C52 C53 178.9(2) . .
C51 C52 C53 C54 -0.6(5) . .
C52 C53 C54 C55 0.7(5) . .
C53 C54 C55 C56 -0.8(5) . .
C54 C55 C56 C51 0.8(5) . .
C52 C51 C56 C55 -0.7(5) . .
P1 C51 C56 C55 -178.9(3) . .
C11 P1 C61 C66 22.6(3) . .
C51 P1 C61 C66 -84.8(3) . .
Ag1 P1 C61 C66 155.6(3) . .
C11 P1 C61 C62 -161.1(3) . .
C51 P1 C61 C62 91.5(3) . .
Ag1 P1 C61 C62 -28.1(3) . .
C66 C61 C62 C63 1.6(6) . .
P1 C61 C62 C63 -174.8(4) . .
C61 C62 C63 C64 0.5(7) . .
C62 C63 C64 C65 -2.4(8) . .
C63 C64 C65 C66 2.2(7) . .
C62 C61 C66 C65 -1.8(5) . .
P1 C61 C66 C65 174.4(3) . .
C64 C65 C66 C61 0.0(6) . .
C81 P2 C71 C72 -76.3(3) . .
C21 P2 C71 C72 31.6(3) . .
Ag2B P2 C71 C72 147.9(4) . .
Ag2A P2 C71 C72 155.9(2) . .
C81 P2 C71 C76 100.2(2) . .
C21 P2 C71 C76 -151.8(2) . .
Ag2B P2 C71 C76 -35.6(5) . .
Ag2A P2 C71 C76 -27.6(3) . .
C76 C71 C72 C73 -0.5(4) . .
P2 C71 C72 C73 176.0(2) . .
C71 C72 C73 C74 0.9(5) . .
C72 C73 C74 C75 -0.7(5) . .
C73 C74 C75 C76 0.2(5) . .
C74 C75 C76 C71 0.2(5) . .
C72 C71 C76 C75 -0.1(5) . .
P2 C71 C76 C75 -176.7(3) . .
C71 P2 C81 C86 9.5(3) . .
C21 P2 C81 C86 -100.1(3) . .
Ag2B P2 C81 C86 150.8(8) . .
Ag2A P2 C81 C86 134.5(2) . .
C71 P2 C81 C82 -170.2(2) . .
C21 P2 C81 C82 80.3(2) . .
Ag2B P2 C81 C82 -28.9(8) . .
Ag2A P2 C81 C82 -45.2(3) . .
C86 C81 C82 C83 3.4(5) . .
P2 C81 C82 C83 -176.9(3) . .
C81 C82 C83 C84 -2.2(5) . .
C82 C83 C84 C85 -0.8(6) . .
C83 C84 C85 C86 2.5(6) . .
C82 C81 C86 C85 -1.6(5) . .
P2 C81 C86 C85 178.7(3) . .
C84 C85 C86 C81 -1.3(6) . .
C114 C19 C110 C111 -2.3(6) . .
N14 C19 C110 C111 -177.7(3) . .
C19 C110 C111 C112 1.6(6) . .
C110 C111 C112 C113 -0.2(7) . .
C111 C112 C113 C114 -0.5(7) . .
C110 C19 C114 C113 1.7(6) . .
N14 C19 C114 C113 177.3(4) . .
C112 C113 C114 C19 -0.2(7) . .
C214 C29 C210 C211 2.4(5) . .
N24 C29 C210 C211 -178.8(3) . .
C29 C210 C211 C212 -0.4(5) . .
C210 C211 C212 C213 -1.7(5) . .
C211 C212 C213 C214 1.8(5) . .
C212 C213 C214 C29 0.2(5) . .
C210 C29 C214 C213 -2.3(4) . .
N24 C29 C214 C213 179.0(3) . .
P4 Ag3 S3 C38 -138.95(10) . .
S4 Ag3 S3 C38 3.40(10) . .
S3 Ag3 S3 C38 102.41(10) 2_755 .
Ag3 Ag3 S3 C38 102.41(10) 2_755 .
Ag4 Ag3 S3 C38 45.56(11) 2_755 .
P4 Ag3 S3 Ag4 85.81(4) . .
S4 Ag3 S3 Ag4 -131.83(3) . .
S3 Ag3 S3 Ag4 -32.83(3) 2_755 .
Ag3 Ag3 S3 Ag4 -32.83(3) 2_755 .
Ag4 Ag3 S3 Ag4 -89.68(5) 2_755 .
P4 Ag3 S3 Ag3 118.64(2) . 2_755
S4 Ag3 S3 Ag3 -99.01(2) . 2_755
S3 Ag3 S3 Ag3 0.0 2_755 2_755
Ag4 Ag3 S3 Ag3 -56.85(4) 2_755 2_755
P4 Ag3 S3 S4 78.60(3) . 2_755
S4 Ag3 S3 S4 -139.046(14) . 2_755
S3 Ag3 S3 S4 -40.038(14) 2_755 2_755
Ag3 Ag3 S3 S4 -40.039(14) 2_755 2_755
Ag4 Ag3 S3 S4 -96.89(4) 2_755 2_755
P4 Ag3 S3 S4 -142.35(3) . .
S3 Ag3 S3 S4 99.01(2) 2_755 .
Ag3 Ag3 S3 S4 99.01(2) 2_755 .
Ag4 Ag3 S3 S4 42.16(4) 2_755 .
P3 Ag4 S3 C38 75.72(10) . .
N42 Ag4 S3 C38 -79.24(11) 2_755 .
S4 Ag4 S3 C38 -150.16(9) 2_755 .
Ag3 Ag4 S3 C38 -107.18(9) 2_755 .
S4 Ag4 S3 C38 -91.78(10) . .
P3 Ag4 S3 Ag3 -144.91(3) . .
N42 Ag4 S3 Ag3 60.13(8) 2_755 .
S4 Ag4 S3 Ag3 -10.78(4) 2_755 .
Ag3 Ag4 S3 Ag3 32.19(3) 2_755 .
S4 Ag4 S3 Ag3 47.59(3) . .
P3 Ag4 S3 Ag3 -177.10(2) . 2_755
N42 Ag4 S3 Ag3 27.94(7) 2_755 2_755
S4 Ag4 S3 Ag3 -42.98(2) 2_755 2_755
S4 Ag4 S3 Ag3 15.39(3) . 2_755
P3 Ag4 S3 S4 -134.13(3) . 2_755
N42 Ag4 S3 S4 70.92(7) 2_755 2_755
Ag3 Ag4 S3 S4 42.98(2) 2_755 2_755
S4 Ag4 S3 S4 58.37(5) . 2_755
P3 Ag4 S3 S4 167.50(4) . .
N42 Ag4 S3 S4 12.54(8) 2_755 .
S4 Ag4 S3 S4 -58.37(5) 2_755 .
Ag3 Ag4 S3 S4 -15.39(3) 2_755 .
P4 Ag3 S4 C48 29.83(10) . .
S3 Ag3 S4 C48 -109.51(10) . .
S3 Ag3 S4 C48 134.99(10) 2_755 .
Ag3 Ag3 S4 C48 -173.61(10) 2_755 .
Ag4 Ag3 S4 C48 92.65(10) 2_755 .
P4 Ag3 S4 Ag4 -62.82(3) . 2_755
S3 Ag3 S4 Ag4 157.84(2) . 2_755
S3 Ag3 S4 Ag4 42.335(19) 2_755 2_755
Ag3 Ag3 S4 Ag4 93.740(17) 2_755 2_755
P4 Ag3 S4 S3 139.34(3) . .
S3 Ag3 S4 S3 -115.501(19) 2_755 .
Ag3 Ag3 S4 S3 -64.097(19) 2_755 .
Ag4 Ag3 S4 S3 -157.84(2) 2_755 .
P4 Ag3 S4 Ag3 -156.56(3) . 2_755
S3 Ag3 S4 Ag3 64.097(19) . 2_755
S3 Ag3 S4 Ag3 -51.404(17) 2_755 2_755
Ag4 Ag3 S4 Ag3 -93.740(17) 2_755 2_755
P4 Ag3 S4 Ag4 163.78(3) . .
S3 Ag3 S4 Ag4 24.436(18) . .
S3 Ag3 S4 Ag4 -91.066(19) 2_755 .
Ag3 Ag3 S4 Ag4 -39.661(11) 2_755 .
Ag4 Ag3 S4 Ag4 -133.401(12) 2_755 .
C38 S3 S4 C48 -95.40(14) . .
Ag3 S3 S4 C48 81.50(11) . .
Ag4 S3 S4 C48 164.70(11) . .
Ag3 S3 S4 C48 149.97(11) 2_755 .
S4 S3 S4 C48 126.59(11) 2_755 .
C38 S3 S4 Ag4 161.31(9) . 2_755
Ag3 S3 S4 Ag4 -21.79(2) . 2_755
Ag4 S3 S4 Ag4 61.42(5) . 2_755
Ag3 S3 S4 Ag4 46.68(2) 2_755 2_755
S4 S3 S4 Ag4 23.30(2) 2_755 2_755
C38 S3 S4 Ag3 -176.90(9) . .
Ag4 S3 S4 Ag3 83.20(4) . .
Ag3 S3 S4 Ag3 68.47(2) 2_755 .
S4 S3 S4 Ag3 45.088(16) 2_755 .
C38 S3 S4 Ag3 114.63(9) . 2_755
Ag3 S3 S4 Ag3 -68.47(2) . 2_755
Ag4 S3 S4 Ag3 14.74(3) . 2_755
S4 S3 S4 Ag3 -23.380(9) 2_755 2_755
C38 S3 S4 Ag4 99.90(10) . .
Ag3 S3 S4 Ag4 -83.20(4) . .
Ag3 S3 S4 Ag4 -14.74(3) 2_755 .
S4 S3 S4 Ag4 -38.12(3) 2_755 .
P3 Ag4 S4 C48 -33.37(13) . .
N42 Ag4 S4 C48 173.21(13) 2_755 .
S4 Ag4 S4 C48 103.55(12) 2_755 .
S3 Ag4 S4 C48 -17.48(12) . .
Ag3 Ag4 S4 C48 140.16(12) 2_755 .
P3 Ag4 S4 Ag4 -136.92(3) . 2_755
N42 Ag4 S4 Ag4 69.65(6) 2_755 2_755
S4 Ag4 S4 Ag4 0.0 2_755 2_755
S3 Ag4 S4 Ag4 -121.03(5) . 2_755
Ag3 Ag4 S4 Ag4 36.606(13) 2_755 2_755
P3 Ag4 S4 Ag3 -92.69(3) . .
N42 Ag4 S4 Ag3 113.89(6) 2_755 .
S4 Ag4 S4 Ag3 44.233(15) 2_755 .
S3 Ag4 S4 Ag3 -76.80(4) . .
Ag3 Ag4 S4 Ag3 80.84(2) 2_755 .
P3 Ag4 S4 S3 -15.89(5) . .
N42 Ag4 S4 S3 -169.32(7) 2_755 .
S4 Ag4 S4 S3 121.03(5) 2_755 .
Ag3 Ag4 S4 S3 157.64(5) 2_755 .
P3 Ag4 S4 Ag3 -173.53(3) . 2_755
N42 Ag4 S4 Ag3 33.05(6) 2_755 2_755
S4 Ag4 S4 Ag3 -36.606(13) 2_755 2_755
S3 Ag4 S4 Ag3 -157.64(5) . 2_755
N42 Ag4 P3 C101 -69.10(13) 2_755 .
S4 Ag4 P3 C101 22.34(12) 2_755 .
S3 Ag4 P3 C101 135.56(11) . .
Ag3 Ag4 P3 C101 124.29(13) 2_755 .
S4 Ag4 P3 C101 142.01(11) . .
N42 Ag4 P3 C91 175.21(12) 2_755 .
S4 Ag4 P3 C91 -93.36(11) 2_755 .
S3 Ag4 P3 C91 19.87(11) . .
Ag3 Ag4 P3 C91 8.60(15) 2_755 .
S4 Ag4 P3 C91 26.31(11) . .
N42 Ag4 P3 C31 53.66(13) 2_755 .
S4 Ag4 P3 C31 145.10(11) 2_755 .
S3 Ag4 P3 C31 -101.68(11) . .
Ag3 Ag4 P3 C31 -112.95(13) 2_755 .
S4 Ag4 P3 C31 -95.23(11) . .
S3 Ag3 P4 C131 -39.75(11) . .
S4 Ag3 P4 C131 -176.40(10) . .
S3 Ag3 P4 C131 85.00(10) 2_755 .
Ag3 Ag3 P4 C131 31.77(11) 2_755 .
Ag4 Ag3 P4 C131 138.22(10) 2_755 .
S3 Ag3 P4 C121 77.04(11) . .
S4 Ag3 P4 C121 -59.60(11) . .
S3 Ag3 P4 C121 -158.20(11) 2_755 .
Ag3 Ag3 P4 C121 148.56(10) 2_755 .
Ag4 Ag3 P4 C121 -104.99(11) 2_755 .
S3 Ag3 P4 C41 -162.89(12) . .
S4 Ag3 P4 C41 60.47(12) . .
S3 Ag3 P4 C41 -38.14(12) 2_755 .
Ag3 Ag3 P4 C41 -91.37(12) 2_755 .
Ag4 Ag3 P4 C41 15.08(12) 2_755 .
C37 N32 N33 C38 174.3(2) . .
C47 N42 N43 C48 172.2(3) . .
Ag4 N42 N43 C48 -33.9(3) 2_755 .
C101 P3 C31 C32 4.2(3) . .
C91 P3 C31 C32 110.3(2) . .
Ag4 P3 C31 C32 -126.2(2) . .
C101 P3 C31 C36 -178.5(2) . .
C91 P3 C31 C36 -72.5(3) . .
Ag4 P3 C31 C36 51.1(3) . .
C36 C31 C32 C33 2.2(4) . .
P3 C31 C32 C33 179.5(2) . .
C31 C32 C33 C34 0.1(5) . .
C32 C33 C34 C35 -1.6(5) . .
C33 C34 C35 C36 0.7(5) . .
C34 C35 C36 C31 1.7(5) . .
C34 C35 C36 C37 -177.7(3) . .
C32 C31 C36 C35 -3.0(4) . .
P3 C31 C36 C35 179.7(2) . .
C32 C31 C36 C37 176.3(3) . .
P3 C31 C36 C37 -1.0(4) . .
N33 N32 C37 C36 -177.3(2) . .
C35 C36 C37 N32 175.4(3) . .
C31 C36 C37 N32 -3.8(5) . .
N32 N33 C38 N34 -178.8(2) . .
N32 N33 C38 S3 2.8(4) . .
C39 N34 C38 N33 -13.8(4) . .
C39 N34 C38 S3 164.7(2) . .
Ag3 S3 C38 N33 -176.5(2) . .
Ag4 S3 C38 N33 -31.9(3) . .
Ag3 S3 C38 N33 -103.8(2) 2_755 .
S4 S3 C38 N33 -61.7(3) 2_755 .
S4 S3 C38 N33 -174.5(3) . .
Ag3 S3 C38 N34 5.1(2) . .
Ag4 S3 C38 N34 149.75(18) . .
Ag3 S3 C38 N34 77.9(2) 2_755 .
S4 S3 C38 N34 119.92(19) 2_755 .
S4 S3 C38 N34 7.19(18) . .
C38 N34 C39 C314 159.1(3) . .
C38 N34 C39 C310 -25.2(5) . .
C131 P4 C41 C42 -22.6(3) . .
C121 P4 C41 C42 -129.1(3) . .
Ag3 P4 C41 C42 106.5(2) . .
C131 P4 C41 C46 156.3(2) . .
C121 P4 C41 C46 49.8(3) . .
Ag3 P4 C41 C46 -74.6(2) . .
C46 C41 C42 C43 -3.2(4) . .
P4 C41 C42 C43 175.7(2) . .
C41 C42 C43 C44 -0.3(5) . .
C42 C43 C44 C45 2.2(5) . .
C43 C44 C45 C46 -0.5(5) . .
C44 C45 C46 C41 -3.0(5) . .
C44 C45 C46 C47 178.0(3) . .
C42 C41 C46 C45 4.8(4) . .
P4 C41 C46 C45 -174.1(2) . .
C42 C41 C46 C47 -176.3(3) . .
P4 C41 C46 C47 4.8(4) . .
N43 N42 C47 C46 -174.9(3) . .
Ag4 N42 C47 C46 33.3(4) 2_755 .
C45 C46 C47 N42 -126.6(3) . .
C41 C46 C47 N42 54.5(4) . .
N42 N43 C48 N44 -175.3(2) . .
N42 N43 C48 S4 6.3(4) . .
C49 N44 C48 N43 13.4(5) . .
C49 N44 C48 S4 -168.0(3) . .
Ag4 S4 C48 N43 20.0(3) 2_755 .
Ag3 S4 C48 N43 -53.0(3) . .
S3 S4 C48 N43 -88.7(3) . .
Ag3 S4 C48 N43 -59.5(3) 2_755 .
Ag4 S4 C48 N43 -84.2(3) . .
Ag4 S4 C48 N44 -158.4(2) 2_755 .
Ag3 S4 C48 N44 128.6(2) . .
S3 S4 C48 N44 92.9(2) . .
Ag3 S4 C48 N44 122.1(2) 2_755 .
Ag4 S4 C48 N44 97.4(2) . .
C48 N44 C49 C410 19.4(5) . .
C48 N44 C49 C414 -164.8(3) . .
C101 P3 C91 C96 119.7(3) . .
C31 P3 C91 C96 13.9(3) . .
Ag4 P3 C91 C96 -115.1(3) . .
C101 P3 C91 C92 -61.2(3) . .
C31 P3 C91 C92 -166.9(3) . .
Ag4 P3 C91 C92 64.0(3) . .
C96 C91 C92 C93 -2.7(6) . .
P3 C91 C92 C93 178.1(3) . .
C91 C92 C93 C94 2.5(7) . .
C92 C93 C94 C95 0.4(7) . .
C93 C94 C95 C96 -2.8(6) . .
C92 C91 C96 C95 0.3(5) . .
P3 C91 C96 C95 179.4(3) . .
C94 C95 C96 C91 2.5(5) . .
C91 P3 C101 C102 149.0(3) . .
C31 P3 C101 C102 -102.0(3) . .
Ag4 P3 C101 C102 29.1(3) . .
C91 P3 C101 C106 -36.6(3) . .
C31 P3 C101 C106 72.4(3) . .
Ag4 P3 C101 C106 -156.4(2) . .
C106 C101 C102 C103 -1.7(5) . .
P3 C101 C102 C103 173.0(3) . .
C101 C102 C103 C104 0.9(6) . .
C102 C103 C104 C105 0.4(7) . .
C103 C104 C105 C106 -0.9(6) . .
C104 C105 C106 C101 0.1(5) . .
C102 C101 C106 C105 1.2(5) . .
P3 C101 C106 C105 -173.3(3) . .
C131 P4 C121 C122 -75.0(3) . .
C41 P4 C121 C122 31.6(3) . .
Ag3 P4 C121 C122 160.8(2) . .
C131 P4 C121 C126 105.9(3) . .
C41 P4 C121 C126 -147.5(2) . .
Ag3 P4 C121 C126 -18.3(3) . .
C126 C121 C122 C123 1.3(5) . .
P4 C121 C122 C123 -177.8(3) . .
C121 C122 C123 C124 0.2(5) . .
C122 C123 C124 C125 -1.7(5) . .
C123 C124 C125 C126 1.6(5) . .
C124 C125 C126 C121 -0.1(5) . .
C122 C121 C126 C125 -1.4(5) . .
P4 C121 C126 C125 177.8(2) . .
C121 P4 C131 C136 -118.9(3) . .
C41 P4 C131 C136 134.4(2) . .
Ag3 P4 C131 C136 2.9(3) . .
C121 P4 C131 C132 59.6(3) . .
C41 P4 C131 C132 -47.1(3) . .
Ag3 P4 C131 C132 -178.6(2) . .
C136 C131 C132 C133 -0.9(5) . .
P4 C131 C132 C133 -179.4(2) . .
C131 C132 C133 C134 -0.4(5) . .
C132 C133 C134 C135 1.3(5) . .
C133 C134 C135 C136 -0.9(5) . .
C132 C131 C136 C135 1.4(5) . .
P4 C131 C136 C135 180.0(3) . .
C134 C135 C136 C131 -0.5(5) . .
C314 C39 C310 C311 0.3(5) . .
N34 C39 C310 C311 -175.4(3) . .
C39 C310 C311 C312 0.4(5) . .
C310 C311 C312 C313 -0.2(6) . .
C311 C312 C313 C314 -0.6(6) . .
C310 C39 C314 C313 -1.0(5) . .
N34 C39 C314 C313 174.9(3) . .
C312 C313 C314 C39 1.2(6) . .
C414 C49 C410 C411 0.0(5) . .
N44 C49 C410 C411 175.7(3) . .
C49 C410 C411 C412 0.9(5) . .
C410 C411 C412 C413 -1.1(5) . .
C411 C412 C413 C414 0.5(5) . .
C412 C413 C414 C49 0.4(5) . .
C410 C49 C414 C413 -0.6(5) . .
N44 C49 C414 C413 -176.7(3) . .
